data_2201594
loop_
_publ_author_name
'Katarzyna Baranowska'
'Jaroslaw Chojnacki'
'Wieslaw Wojnowski'
'Evelyn Wurster'

_publ_section_title
;
 Lithium tetrakis(tri-<i>tert</i>-butoxysilanethiolato)gallate(III)
;
_journal_issue 12
_journal_name_full 'Acta Crystallographica Section E'
_journal_page_first m728
_journal_page_last m729
_journal_paper_doi 10.1107/S160053680202055X
_journal_volume 58
_journal_year 2002
_chemical_formula_iupac 'Li [Ga (C12 H27 O3 S Si)4]'
_chemical_formula_moiety 'C48 H108 Ga Li O12 S4 Si4'
_chemical_formula_sum 'C48 H108 Ga Li O12 S4 Si4'
_chemical_formula_weight 1194.65
_chemical_name_common 'Lithium tetrakis(tri-tert-butoxysilanethiolato)gallate(III)'
_chemical_name_systematic
;
Lithium tetrakis(tri-tert-butoxysilanethiolato)gallate(III)
;
_space_group_IT_number 14
_symmetry_cell_setting monoclinic
_symmetry_space_group_name_Hall '-P 2yn'
_symmetry_space_group_name_H-M 'P 1 21/n 1'
_atom_sites_solution_hydrogens geom
_atom_sites_solution_primary direct
_atom_sites_solution_secondary difmap
_cell_angle_alpha 90.00
_cell_angle_beta 113.16(3)
_cell_angle_gamma 90.00
_cell_formula_units_Z 8
_cell_length_a 25.071(5)
_cell_length_b 23.872(5)
_cell_length_c 26.189(5)
_cell_measurement_reflns_used 8000
_cell_measurement_temperature 199(2)
_cell_measurement_theta_max 15
_cell_measurement_theta_min 10
_cell_volume 14411(6)
_computing_cell_refinement STADI4
_computing_data_collection 'STADI4 (Stoe & Cie, 1997)'
_computing_data_reduction 'X-RED (Stoe & Cie, 1997)'
_computing_molecular_graphics 'RESVIEW, (Schwenk, 1998)'
_computing_publication_material SHELXL97
_computing_structure_refinement 'SHELXL97 (Sheldrick, 1997)'
_computing_structure_solution 'SHELXS97 (Sheldrick, 1997)'
_diffrn_ambient_temperature 199(2)
_diffrn_measured_fraction_theta_full 0.963
_diffrn_measured_fraction_theta_max 0.963
_diffrn_measurement_device_type 'Stoe IPDS'
_diffrn_measurement_method 'area IPDS'
_diffrn_radiation_monochromator graphite
_diffrn_radiation_source 'fine-focus sealed tube'
_diffrn_radiation_type MoK\a
_diffrn_radiation_wavelength 0.71073
_diffrn_reflns_av_R_equivalents 0.0357
_diffrn_reflns_av_sigmaI/netI 0.0478
_diffrn_reflns_limit_h_max 27
_diffrn_reflns_limit_h_min -30
_diffrn_reflns_limit_k_max 29
_diffrn_reflns_limit_k_min -29
_diffrn_reflns_limit_l_max 28
_diffrn_reflns_limit_l_min -31
_diffrn_reflns_number 65926
_diffrn_reflns_theta_full 25.97
_diffrn_reflns_theta_max 25.97
_diffrn_reflns_theta_min 1.90
_exptl_absorpt_coefficient_mu 0.610
_exptl_absorpt_correction_T_max 0.9416
_exptl_absorpt_correction_T_min 0.7503
_exptl_absorpt_correction_type numerical
_exptl_absorpt_process_details '(IPDS; Stoe & Cie, 1997)'
_exptl_crystal_colour colourless
_exptl_crystal_density_diffrn 1.101
_exptl_crystal_description cube
_exptl_crystal_F_000 5168
_exptl_crystal_size_max 0.50
_exptl_crystal_size_mid 0.20
_exptl_crystal_size_min 0.10
_refine_diff_density_max 1.076
_refine_diff_density_min -0.384
_refine_ls_extinction_method none
_refine_ls_goodness_of_fit_ref 0.908
_refine_ls_hydrogen_treatment constr
_refine_ls_matrix_type full
_refine_ls_number_parameters 1391
_refine_ls_number_reflns 27232
_refine_ls_number_restraints 9
_refine_ls_restrained_S_all 0.911
_refine_ls_R_factor_all 0.0651
_refine_ls_R_factor_gt 0.0425
_refine_ls_shift/su_max 0.039
_refine_ls_shift/su_mean 0.001
_refine_ls_structure_factor_coef Fsqd
_refine_ls_weighting_details 'calc w = 1/[\s^2^(Fo^2^)+(0.0758P)^2^] where P = (Fo^2^+2Fc^2^)/3'
_refine_ls_weighting_scheme calc
_refine_ls_wR_factor_gt 0.1039
_refine_ls_wR_factor_ref 0.1107
_reflns_number_gt 18748
_reflns_number_total 27232
_reflns_threshold_expression I>2\s(I)
_cod_data_source_file ob6190.cif
_cod_data_source_block I
_cod_original_sg_symbol_H-M 'P 21/n'
_cod_database_code 2201594
_cod_database_fobs_code 2201594

loop_
_symmetry_equiv_pos_as_xyz
'x, y, z'
'-x+1/2, y+1/2, -z+1/2'
'-x, -y, -z'
'x-1/2, -y-1/2, z-1/2'

loop_
_atom_site_label
_atom_site_fract_x
_atom_site_fract_y
_atom_site_fract_z
_atom_site_U_iso_or_equiv
_atom_site_adp_type
_atom_site_calc_flag
_atom_site_refinement_flags
_atom_site_occupancy
_atom_site_disorder_assembly
_atom_site_disorder_group
_atom_site_type_symbol
Ga1 0.234093(10) 0.629426(10) 0.169696(11) 0.03211(7) Uani d . 1 . . Ga
Ga2 0.240381(11) 0.646131(11) 0.663463(12) 0.03557(7) Uani d . 1 . . Ga
S1 0.26951(3) 0.63469(3) 0.10409(3) 0.05015(18) Uani d . 1 . . S
S2 0.19307(3) 0.71719(2) 0.17019(3) 0.03668(14) Uani d . 1 . . S
S3 0.15889(3) 0.56389(2) 0.14276(3) 0.03710(14) Uani d . 1 . . S
S4 0.29119(3) 0.60599(3) 0.25620(3) 0.05121(19) Uani d . 1 . . S
S5 0.23860(4) 0.73943(3) 0.66095(3) 0.0560(2) Uani d . 1 . . S
S6 0.29369(3) 0.61565(2) 0.61322(3) 0.03921(14) Uani d . 1 . . S
S7 0.15670(3) 0.59938(4) 0.63170(4) 0.0587(2) Uani d . 1 . . S
S8 0.29167(2) 0.61758(2) 0.75456(3) 0.03660(14) Uani d . 1 . . S
Si1 0.29222(3) 0.55323(3) 0.08997(3) 0.04414(18) Uani d . 1 . . Si
Si2 0.14069(3) 0.74397(3) 0.08924(3) 0.03605(15) Uani d . 1 . . Si
Si3 0.11966(3) 0.55541(3) 0.20031(3) 0.03707(16) Uani d . 1 . . Si
Si4 0.34714(3) 0.67401(3) 0.29104(3) 0.04003(16) Uani d . 1 . . Si
Si5 0.20979(3) 0.76405(3) 0.57735(4) 0.0500(2) Uani d . 1 . . Si
Si6 0.29519(3) 0.52814(3) 0.60391(3) 0.03968(16) Uani d . 1 . . Si
Si7 0.11801(3) 0.61146(3) 0.68913(4) 0.0546(2) Uani d . 1 . . Si
Si8 0.37296(3) 0.65700(3) 0.79201(3) 0.03694(15) Uani d . 1 . . Si
O1 0.34660(10) 0.55533(9) 0.07237(11) 0.0667(6) Uani d . 1 . . O
O2 0.23997(10) 0.52287(9) 0.03835(11) 0.0694(6) Uani d . 1 . . O
O4 0.16547(8) 0.73989(7) 0.04153(8) 0.0444(4) Uani d . 1 . . O
O5 0.11980(9) 0.80759(7) 0.08958(9) 0.0499(5) Uani d . 1 . . O
O6 0.08536(7) 0.69998(7) 0.07220(8) 0.0412(4) Uani d . 1 . . O
O7 0.15896(8) 0.55248(7) 0.26524(8) 0.0475(5) Uani d . 1 . . O
O8 0.07811(8) 0.50128(7) 0.18588(9) 0.0486(5) Uani d . 1 . . O
O9 0.08261(7) 0.61465(7) 0.19032(8) 0.0418(4) Uani d . 1 . . O
O10 0.31766(10) 0.72512(8) 0.30992(10) 0.0594(5) Uani d . 1 . . O
O11 0.39976(8) 0.65191(8) 0.34633(8) 0.0513(5) Uani d . 1 . . O
O12 0.36821(9) 0.69901(8) 0.24511(9) 0.0531(5) Uani d . 1 . . O
O13 0.18639(10) 0.82761(9) 0.57242(10) 0.0658(6) Uani d . 1 . . O
O14 0.16219(9) 0.72026(9) 0.53924(9) 0.0620(6) Uani d . 1 . . O
O15 0.26064(10) 0.76356(12) 0.55420(10) 0.0756(7) Uani d . 1 . . O
O16 0.34001(7) 0.50772(6) 0.66656(7) 0.0393(4) Uani d . 1 . . O
O17 0.31934(9) 0.51333(8) 0.55683(8) 0.0492(5) Uani d . 1 . . O
O18 0.23714(8) 0.49255(8) 0.59041(9) 0.0566(5) Uani d . 1 . . O
O19 0.13620(9) 0.67175(8) 0.71761(10) 0.0603(6) Uani d . 1 . . O
O20 0.04895(10) 0.60296(11) 0.65739(13) 0.0825(8) Uani d . 1 . . O
O21 0.13778(12) 0.56636(10) 0.73928(12) 0.0782(7) Uani d . 1 . . O
O22 0.41103(7) 0.62554(7) 0.76108(7) 0.0375(4) Uani d . 1 . . O
O23 0.39983(8) 0.64563(9) 0.85760(8) 0.0521(5) Uani d . 1 . . O
O24 0.37821(8) 0.72301(7) 0.78337(9) 0.0514(5) Uani d . 1 . . O
O3 0.30019(11) 0.51469(8) 0.14193(10) 0.0661(6) Uani d . 1 . . O
Li2 0.35454(18) 0.57733(18) 0.70825(19) 0.0419(10) Uani d . 1 . . Li
Li1 0.10515(18) 0.65349(17) 0.1373(2) 0.0437(10) Uani d . 1 . . Li
C1 0.40491(13) 0.57835(15) 0.09808(14) 0.0614(8) Uani d . 1 . . C
C1C 0.4241(2) 0.5809(2) 0.16017(18) 0.1004(14) Uani d . 1 . . C
H1C1 0.3987 0.6065 0.1696 0.151 Uiso calc R 1 . . H
H1C2 0.4642 0.5945 0.1769 0.151 Uiso calc R 1 . . H
H1C3 0.4218 0.5434 0.1745 0.151 Uiso calc R 1 . . H
C1B 0.40149(17) 0.63610(16) 0.07346(17) 0.0746(10) Uani d . 1 . . C
H1B1 0.3883 0.6331 0.0330 0.112 Uiso calc R 1 . . H
H1B2 0.4399 0.6536 0.0888 0.112 Uiso calc R 1 . . H
H1B3 0.3741 0.6591 0.0826 0.112 Uiso calc R 1 . . H
C1A 0.44102(19) 0.5388(2) 0.0795(2) 0.1015(15) Uani d . 1 . . C
H1A1 0.4405 0.5014 0.0947 0.152 Uiso calc R 1 . . H
H1A2 0.4811 0.5525 0.0930 0.152 Uiso calc R 1 . . H
H1A3 0.4249 0.5369 0.0389 0.152 Uiso calc R 1 . . H
C2 0.21708(19) 0.52973(15) -0.02000(16) 0.0788(11) Uani d . 1 . . C
C2C 0.2179(2) 0.58684(18) -0.03939(19) 0.0993(14) Uani d . 1 . . C
H2C1 0.1943 0.6110 -0.0262 0.149 Uiso calc R 1 . . H
H2C2 0.2021 0.5873 -0.0801 0.149 Uiso calc R 1 . . H
H2C3 0.2580 0.6007 -0.0249 0.149 Uiso calc R 1 . . H
C2B 0.2544(3) 0.4921(2) -0.0427(2) 0.1150(17) Uani d . 1 . . C
H2B1 0.2946 0.5057 -0.0279 0.173 Uiso calc R 1 . . H
H2B2 0.2384 0.4940 -0.0833 0.173 Uiso calc R 1 . . H
H2B3 0.2536 0.4533 -0.0310 0.173 Uiso calc R 1 . . H
C2A 0.1589(2) 0.5017(3) -0.0401(3) 0.150(3) Uani d . 1 . . C
H2A1 0.1630 0.4642 -0.0238 0.224 Uiso calc R 1 . . H
H2A2 0.1433 0.4986 -0.0807 0.224 Uiso calc R 1 . . H
H2A3 0.1324 0.5240 -0.0290 0.224 Uiso calc R 1 . . H
C3 0.30473(17) 0.45529(13) 0.15156(17) 0.0703(10) Uani d . 1 . . C
C3C 0.3349(2) 0.42744(15) 0.1176(2) 0.0955(15) Uani d . 1 . . C
H3C1 0.3128 0.4348 0.0780 0.143 Uiso calc R 1 . . H
H3C2 0.3372 0.3869 0.1242 0.143 Uiso calc R 1 . . H
H3C3 0.3742 0.4428 0.1287 0.143 Uiso calc R 1 . . H
C3B 0.2442(2) 0.43251(15) 0.1354(3) 0.1087(18) Uani d . 1 . . C
H3B1 0.2257 0.4506 0.1578 0.163 Uiso calc R 1 . . H
H3B2 0.2461 0.3920 0.1418 0.163 Uiso calc R 1 . . H
H3B3 0.2215 0.4401 0.0960 0.163 Uiso calc R 1 . . H
C3A 0.3415(2) 0.4498(2) 0.2132(2) 0.1134(19) Uani d . 1 . . C
H3A1 0.3803 0.4651 0.2213 0.170 Uiso calc R 1 . . H
H3A2 0.3448 0.4102 0.2238 0.170 Uiso calc R 1 . . H
H3A3 0.3233 0.4705 0.2344 0.170 Uiso calc R 1 . . H
C4 0.19883(15) 0.77744(12) 0.02177(14) 0.0574(8) Uani d . 1 . . C
C4C 0.15932(18) 0.82420(15) -0.01176(19) 0.0828(12) Uani d . 1 . . C
H4C1 0.1267 0.8081 -0.0430 0.124 Uiso calc R 1 . . H
H4C2 0.1813 0.8494 -0.0259 0.124 Uiso calc R 1 . . H
H4C3 0.1445 0.8453 0.0120 0.124 Uiso calc R 1 . . H
C4B 0.25000(17) 0.79959(17) 0.07073(19) 0.0842(12) Uani d . 1 . . C
H4B1 0.2362 0.8237 0.0932 0.126 Uiso calc R 1 . . H
H4B2 0.2751 0.8213 0.0574 0.126 Uiso calc R 1 . . H
H4B3 0.2720 0.7682 0.0934 0.126 Uiso calc R 1 . . H
C4A 0.2194(2) 0.74187(17) -0.01486(19) 0.0906(14) Uani d . 1 . . C
H4A1 0.2437 0.7113 0.0071 0.136 Uiso calc R 1 . . H
H4A2 0.2420 0.7651 -0.0299 0.136 Uiso calc R 1 . . H
H4A3 0.1858 0.7263 -0.0454 0.136 Uiso calc R 1 . . H
C5 0.10443(16) 0.84613(14) 0.12250(16) 0.0673(9) Uiso d D 1 . . C
C5A 0.0781(3) 0.8208(3) 0.1549(3) 0.0852(18) Uiso d P 0.704(7) A 1 C
H5A1 0.1062 0.7964 0.1826 0.128 Uiso calc PR 0.704(7) A 1 H
H5A2 0.0449 0.7985 0.1310 0.128 Uiso calc PR 0.704(7) A 1 H
H5A3 0.0649 0.8498 0.1737 0.128 Uiso calc PR 0.704(7) A 1 H
C5B 0.1627(3) 0.8762(3) 0.1568(3) 0.091(2) Uiso d P 0.704(7) A 1 C
H5B1 0.1805 0.8894 0.1318 0.137 Uiso calc PR 0.704(7) A 1 H
H5B2 0.1889 0.8499 0.1838 0.137 Uiso calc PR 0.704(7) A 1 H
H5B3 0.1552 0.9082 0.1765 0.137 Uiso calc PR 0.704(7) A 1 H
C5C 0.0639(3) 0.8892(2) 0.0799(3) 0.0751(16) Uiso d P 0.704(7) A 1 C
H5C1 0.0294 0.8698 0.0540 0.113 Uiso calc PR 0.704(7) A 1 H
H5C2 0.0848 0.9064 0.0592 0.113 Uiso calc PR 0.704(7) A 1 H
H5C3 0.0522 0.9183 0.0998 0.113 Uiso calc PR 0.704(7) A 1 H
C5D 0.0346(6) 0.8263(8) 0.1036(9) 0.119(7) Uiso d PD 0.296(7) A 2 C
H5D1 0.0103 0.8596 0.0991 0.178 Uiso calc PR 0.296(7) A 2 H
H5D2 0.0312 0.8021 0.1324 0.178 Uiso calc PR 0.296(7) A 2 H
H5D3 0.0218 0.8059 0.0684 0.178 Uiso calc PR 0.296(7) A 2 H
C5E 0.1070(6) 0.8234(5) 0.1814(5) 0.061(3) Uiso d PD 0.296(7) A 2 C
H5E1 0.1475 0.8173 0.2066 0.092 Uiso calc PR 0.296(7) A 2 H
H5E2 0.0856 0.7880 0.1758 0.092 Uiso calc PR 0.296(7) A 2 H
H5E3 0.0894 0.8511 0.1976 0.092 Uiso calc PR 0.296(7) A 2 H
C5F 0.0957(6) 0.9014(4) 0.1075(6) 0.071(4) Uiso d PD 0.296(7) A 2 C
H5F1 0.0699 0.9183 0.1232 0.107 Uiso calc PR 0.296(7) A 2 H
H5F2 0.0780 0.9043 0.0669 0.107 Uiso calc PR 0.296(7) A 2 H
H5F3 0.1330 0.9211 0.1216 0.107 Uiso calc PR 0.296(7) A 2 H
C6 0.04088(15) 0.68688(15) 0.01776(15) 0.0722(10) Uani d . 1 . . C
C6C -0.00662(15) 0.65729(19) 0.02861(17) 0.0867(12) Uani d . 1 . . C
H6C1 0.0097 0.6251 0.0530 0.130 Uiso calc R 1 . . H
H6C2 -0.0363 0.6443 -0.0066 0.130 Uiso calc R 1 . . H
H6C3 -0.0242 0.6832 0.0466 0.130 Uiso calc R 1 . . H
C6B 0.0230(2) 0.7370(2) -0.0173(2) 0.139(3) Uani d . 1 . . C
H6B1 0.0027 0.7627 -0.0019 0.209 Uiso calc R 1 . . H
H6B2 -0.0029 0.7262 -0.0550 0.209 Uiso calc R 1 . . H
H6B3 0.0574 0.7557 -0.0184 0.209 Uiso calc R 1 . . H
C6A 0.0703(2) 0.6437(2) -0.0084(2) 0.124(2) Uani d . 1 . . C
H6A1 0.1045 0.6608 -0.0113 0.185 Uiso calc R 1 . . H
H6A2 0.0426 0.6329 -0.0454 0.185 Uiso calc R 1 . . H
H6A3 0.0820 0.6104 0.0153 0.185 Uiso calc R 1 . . H
C7 0.18548(14) 0.50573(14) 0.30272(15) 0.0639(9) Uani d . 1 . . C
C7C 0.13823(18) 0.47663(18) 0.31661(19) 0.0888(13) Uani d . 1 . . C
H7C1 0.1215 0.5034 0.3346 0.133 Uiso calc R 1 . . H
H7C2 0.1553 0.4451 0.3418 0.133 Uiso calc R 1 . . H
H7C3 0.1077 0.4627 0.2823 0.133 Uiso calc R 1 . . H
C7B 0.21248(19) 0.46585(17) 0.2752(2) 0.0908(13) Uani d . 1 . . C
H7B1 0.1822 0.4504 0.2415 0.136 Uiso calc R 1 . . H
H7B2 0.2316 0.4353 0.3008 0.136 Uiso calc R 1 . . H
H7B3 0.2411 0.4859 0.2652 0.136 Uiso calc R 1 . . H
C7A 0.22991(19) 0.5323(2) 0.35405(16) 0.0988(15) Uani d . 1 . . C
H7A1 0.2605 0.5496 0.3449 0.148 Uiso calc R 1 . . H
H7A2 0.2470 0.5036 0.3826 0.148 Uiso calc R 1 . . H
H7A3 0.2112 0.5610 0.3681 0.148 Uiso calc R 1 . . H
C8 0.04293(13) 0.46755(12) 0.13917(15) 0.0567(8) Uani d . 1 . . C
C8C 0.01071(17) 0.50516(17) 0.09004(18) 0.0867(12) Uani d . 1 . . C
H8C1 -0.0138 0.5314 0.0999 0.130 Uiso calc R 1 . . H
H8C2 -0.0136 0.4822 0.0584 0.130 Uiso calc R 1 . . H
H8C3 0.0387 0.5262 0.0800 0.130 Uiso calc R 1 . . H
C8B 0.00130(16) 0.43686(15) 0.1586(2) 0.0833(12) Uani d . 1 . . C
H8B1 0.0234 0.4143 0.1913 0.125 Uiso calc R 1 . . H
H8B2 -0.0238 0.4124 0.1288 0.125 Uiso calc R 1 . . H
H8B3 -0.0225 0.4641 0.1681 0.125 Uiso calc R 1 . . H
C8A 0.08235(17) 0.42677(16) 0.1266(2) 0.0884(13) Uani d . 1 . . C
H8A1 0.1091 0.4475 0.1146 0.133 Uiso calc R 1 . . H
H8A2 0.0589 0.4012 0.0969 0.133 Uiso calc R 1 . . H
H8A3 0.1045 0.4051 0.1600 0.133 Uiso calc R 1 . . H
C9 0.05082(13) 0.63883(12) 0.22168(16) 0.0576(8) Uani d . 1 . . C
C9C 0.0225(2) 0.59328(16) 0.2422(2) 0.0958(16) Uani d . 1 . . C
H9C1 -0.0029 0.5709 0.2106 0.144 Uiso calc R 1 . . H
H9C2 -0.0004 0.6102 0.2610 0.144 Uiso calc R 1 . . H
H9C3 0.0525 0.5691 0.2682 0.144 Uiso calc R 1 . . H
C9B 0.00486(17) 0.67607(16) 0.1799(2) 0.0860(13) Uani d . 1 . . C
H9B1 0.0238 0.7058 0.1673 0.129 Uiso calc R 1 . . H
H9B2 -0.0193 0.6929 0.1975 0.129 Uiso calc R 1 . . H
H9B3 -0.0195 0.6535 0.1480 0.129 Uiso calc R 1 . . H
C9A 0.0932(2) 0.67350(19) 0.2679(2) 0.0930(14) Uani d . 1 . . C
H9A1 0.1232 0.6491 0.2935 0.139 Uiso calc R 1 . . H
H9A2 0.0726 0.6926 0.2879 0.139 Uiso calc R 1 . . H
H9A3 0.1112 0.7014 0.2522 0.139 Uiso calc R 1 . . H
C10 0.29911(15) 0.73603(14) 0.35412(15) 0.0634(8) Uani d D 1 . . C
C10A 0.2780(6) 0.6799(4) 0.3698(6) 0.091(3) Uani d PD 0.67(2) B 1 C
H10A 0.2438 0.6666 0.3383 0.137 Uiso calc PR 0.67(2) B 1 H
H10B 0.2680 0.6857 0.4020 0.137 Uiso calc PR 0.67(2) B 1 H
H10C 0.3090 0.6519 0.3789 0.137 Uiso calc PR 0.67(2) B 1 H
C10B 0.2442(7) 0.7711(5) 0.3288(7) 0.092(4) Uani d PD 0.67(2) B 1 C
H10D 0.2539 0.8079 0.3183 0.139 Uiso calc PR 0.67(2) B 1 H
H10E 0.2266 0.7758 0.3559 0.139 Uiso calc PR 0.67(2) B 1 H
H10F 0.2167 0.7522 0.2957 0.139 Uiso calc PR 0.67(2) B 1 H
C10C 0.3477(6) 0.7621(10) 0.3966(6) 0.137(7) Uani d PD 0.67(2) B 1 C
H10G 0.3816 0.7375 0.4068 0.206 Uiso calc PR 0.67(2) B 1 H
H10H 0.3388 0.7690 0.4293 0.206 Uiso calc PR 0.67(2) B 1 H
H10I 0.3562 0.7978 0.3828 0.206 Uiso calc PR 0.67(2) B 1 H
C10D 0.3138(16) 0.6921(7) 0.3992(11) 0.090(8) Uani d PD 0.33(2) B 2 C
H10J 0.2947 0.7015 0.4244 0.135 Uiso calc PR 0.33(2) B 2 H
H10K 0.3559 0.6909 0.4201 0.135 Uiso calc PR 0.33(2) B 2 H
H10L 0.3002 0.6554 0.3823 0.135 Uiso calc PR 0.33(2) B 2 H
C10E 0.2407(14) 0.755(2) 0.3278(12) 0.137(14) Uani d PD 0.33(2) B 2 C
H10M 0.2290 0.7730 0.3552 0.205 Uiso calc PR 0.33(2) B 2 H
H10N 0.2154 0.7223 0.3119 0.205 Uiso calc PR 0.33(2) B 2 H
H10O 0.2375 0.7811 0.2982 0.205 Uiso calc PR 0.33(2) B 2 H
C10F 0.3353(12) 0.7916(9) 0.3915(12) 0.093(6) Uani d PD 0.33(2) B 2 C
H10P 0.3127 0.8083 0.4109 0.139 Uiso calc PR 0.33(2) B 2 H
H10Q 0.3410 0.8194 0.3667 0.139 Uiso calc PR 0.33(2) B 2 H
H10R 0.3731 0.7793 0.4188 0.139 Uiso calc PR 0.33(2) B 2 H
C11 0.43955(13) 0.60540(13) 0.35878(14) 0.0582(8) Uani d . 1 . . C
C11A 0.4131(2) 0.55768(16) 0.3776(2) 0.0909(13) Uani d . 1 . . C
H11A 0.4068 0.5688 0.4108 0.136 Uiso calc R 1 . . H
H11B 0.4393 0.5254 0.3864 0.136 Uiso calc R 1 . . H
H11C 0.3759 0.5476 0.3480 0.136 Uiso calc R 1 . . H
C11B 0.49483(19) 0.6262(2) 0.4044(2) 0.124(2) Uani d . 1 . . C
H11D 0.5086 0.6597 0.3915 0.185 Uiso calc R 1 . . H
H11E 0.5245 0.5969 0.4138 0.185 Uiso calc R 1 . . H
H11F 0.4872 0.6356 0.4373 0.185 Uiso calc R 1 . . H
C11C 0.45138(18) 0.58912(19) 0.30859(19) 0.0899(13) Uani d . 1 . . C
H11G 0.4149 0.5787 0.2782 0.135 Uiso calc R 1 . . H
H11H 0.4781 0.5572 0.3179 0.135 Uiso calc R 1 . . H
H11I 0.4688 0.6209 0.2971 0.135 Uiso calc R 1 . . H
C12 0.39575(16) 0.75177(14) 0.24241(15) 0.0671(9) Uani d . 1 . . C
C12A 0.44408(17) 0.76441(16) 0.29842(18) 0.0837(12) Uani d . 1 . . C
H12A 0.4275 0.7692 0.3264 0.126 Uiso calc R 1 . . H
H12B 0.4640 0.7989 0.2958 0.126 Uiso calc R 1 . . H
H12C 0.4718 0.7333 0.3092 0.126 Uiso calc R 1 . . H
C12C 0.3504(2) 0.79819(16) 0.2262(2) 0.0950(14) Uani d . 1 . . C
H12D 0.3171 0.7871 0.1927 0.142 Uiso calc R 1 . . H
H12E 0.3673 0.8327 0.2188 0.142 Uiso calc R 1 . . H
H12F 0.3376 0.8046 0.2566 0.142 Uiso calc R 1 . . H
C12B 0.4181(3) 0.7428(2) 0.1976(2) 0.1160(19) Uani d . 1 . . C
H12G 0.4479 0.7135 0.2092 0.174 Uiso calc R 1 . . H
H12H 0.4351 0.7777 0.1912 0.174 Uiso calc R 1 . . H
H12I 0.3861 0.7313 0.1633 0.174 Uiso calc R 1 . . H
C13 0.14398(16) 0.85604(14) 0.58853(18) 0.0761(11) Uani d . 1 . . C
C13C 0.1777(2) 0.88229(19) 0.6439(2) 0.1141(18) Uani d . 1 . . C
H13A 0.1955 0.8529 0.6715 0.171 Uiso calc R 1 . . H
H13B 0.1515 0.9047 0.6553 0.171 Uiso calc R 1 . . H
H13C 0.2081 0.9064 0.6411 0.171 Uiso calc R 1 . . H
C13B 0.1180(2) 0.90076(16) 0.5437(2) 0.1076(17) Uani d . 1 . . C
H13D 0.1490 0.9254 0.5429 0.161 Uiso calc R 1 . . H
H13E 0.0895 0.9229 0.5520 0.161 Uiso calc R 1 . . H
H13F 0.0989 0.8826 0.5074 0.161 Uiso calc R 1 . . H
C13A 0.0979(2) 0.81561(19) 0.5890(3) 0.1077(17) Uani d . 1 . . C
H13G 0.0789 0.7986 0.5522 0.162 Uiso calc R 1 . . H
H13H 0.0690 0.8358 0.5985 0.162 Uiso calc R 1 . . H
H13I 0.1158 0.7862 0.6166 0.162 Uiso calc R 1 . . H
C14 0.13754(17) 0.71083(17) 0.48022(15) 0.0795(11) Uani d . 1 . . C
C14C 0.1814(2) 0.6772(2) 0.46499(17) 0.0954(14) Uani d . 1 . . C
H14A 0.2147 0.7011 0.4692 0.143 Uiso calc R 1 . . H
H14B 0.1629 0.6644 0.4264 0.143 Uiso calc R 1 . . H
H14C 0.1947 0.6447 0.4897 0.143 Uiso calc R 1 . . H
C14B 0.08334(19) 0.6759(2) 0.4698(2) 0.1069(16) Uani d . 1 . . C
H14D 0.0941 0.6414 0.4917 0.160 Uiso calc R 1 . . H
H14E 0.0649 0.6665 0.4302 0.160 Uiso calc R 1 . . H
H14F 0.0562 0.6975 0.4806 0.160 Uiso calc R 1 . . H
C14A 0.1227(2) 0.7656(2) 0.44913(18) 0.1158(18) Uani d . 1 . . C
H14G 0.0969 0.7873 0.4616 0.174 Uiso calc R 1 . . H
H14H 0.1032 0.7582 0.4092 0.174 Uiso calc R 1 . . H
H14I 0.1583 0.7869 0.4563 0.174 Uiso calc R 1 . . H
C15 0.31134(17) 0.79751(16) 0.56322(19) 0.0783(11) Uani d . 1 . . C
C15C 0.3568(2) 0.7548(2) 0.5642(3) 0.130(2) Uani d . 1 . . C
H15A 0.3689 0.7329 0.5986 0.195 Uiso calc R 1 . . H
H15B 0.3904 0.7743 0.5625 0.195 Uiso calc R 1 . . H
H15C 0.3402 0.7296 0.5323 0.195 Uiso calc R 1 . . H
C15B 0.3288(2) 0.8328(3) 0.6139(2) 0.124(2) Uani d . 1 . . C
H15D 0.2957 0.8554 0.6126 0.186 Uiso calc R 1 . . H
H15E 0.3607 0.8576 0.6156 0.186 Uiso calc R 1 . . H
H15F 0.3417 0.8088 0.6468 0.186 Uiso calc R 1 . . H
C15A 0.2959(3) 0.8339(2) 0.5113(2) 0.132(2) Uani d . 1 . . C
H15G 0.2787 0.8104 0.4781 0.198 Uiso calc R 1 . . H
H15H 0.3311 0.8518 0.5114 0.198 Uiso calc R 1 . . H
H15I 0.2681 0.8628 0.5112 0.198 Uiso calc R 1 . . H
C16 0.35228(13) 0.45035(11) 0.68936(13) 0.0506(7) Uani d . 1 . . C
C16C 0.40993(17) 0.45347(14) 0.73798(16) 0.0749(10) Uani d . 1 . . C
H16A 0.4401 0.4646 0.7249 0.112 Uiso calc R 1 . . H
H16B 0.4195 0.4167 0.7559 0.112 Uiso calc R 1 . . H
H16C 0.4078 0.4812 0.7647 0.112 Uiso calc R 1 . . H
C16B 0.30518(18) 0.43333(16) 0.70785(19) 0.0798(11) Uani d . 1 . . C
H16D 0.3041 0.4595 0.7363 0.120 Uiso calc R 1 . . H
H16E 0.3129 0.3954 0.7234 0.120 Uiso calc R 1 . . H
H16F 0.2678 0.4339 0.6760 0.120 Uiso calc R 1 . . H
C16A 0.35607(19) 0.41063(13) 0.64567(17) 0.0763(11) Uani d . 1 . . C
H16G 0.3192 0.4108 0.6132 0.114 Uiso calc R 1 . . H
H16H 0.3642 0.3726 0.6610 0.114 Uiso calc R 1 . . H
H16I 0.3873 0.4227 0.6346 0.114 Uiso calc R 1 . . H
C17 0.36233(15) 0.53528(12) 0.53808(13) 0.0561(8) Uani d . 1 . . C
C17C 0.37299(18) 0.48735(14) 0.50399(16) 0.0723(10) Uani d . 1 . . C
H17A 0.3875 0.4544 0.5278 0.109 Uiso calc R 1 . . H
H17B 0.4017 0.4992 0.4894 0.109 Uiso calc R 1 . . H
H17C 0.3365 0.4779 0.4730 0.109 Uiso calc R 1 . . H
C17B 0.41672(16) 0.55025(17) 0.58702(17) 0.0752(10) Uani d . 1 . . C
H17D 0.4089 0.5820 0.6069 0.113 Uiso calc R 1 . . H
H17E 0.4471 0.5606 0.5741 0.113 Uiso calc R 1 . . H
H17F 0.4296 0.5180 0.6121 0.113 Uiso calc R 1 . . H
C17A 0.3363(2) 0.58556(15) 0.50055(17) 0.0898(14) Uani d . 1 . . C
H17G 0.2999 0.5744 0.4704 0.135 Uiso calc R 1 . . H
H17H 0.3636 0.5989 0.4849 0.135 Uiso calc R 1 . . H
H17I 0.3286 0.6156 0.5223 0.135 Uiso calc R 1 . . H
C18 0.18911(14) 0.47531(16) 0.54054(17) 0.0803(13) Uani d . 1 . . C
C18C 0.1679(2) 0.5242(2) 0.50217(19) 0.1091(18) Uani d . 1 . . C
H18A 0.1565 0.5545 0.5211 0.164 Uiso calc R 1 . . H
H18B 0.1343 0.5129 0.4690 0.164 Uiso calc R 1 . . H
H18C 0.1989 0.5374 0.4912 0.164 Uiso calc R 1 . . H
C18B 0.14348(18) 0.4546(2) 0.5613(2) 0.123(2) Uani d . 1 . . C
H18D 0.1590 0.4227 0.5864 0.185 Uiso calc R 1 . . H
H18E 0.1086 0.4430 0.5296 0.185 Uiso calc R 1 . . H
H18F 0.1336 0.4850 0.5813 0.185 Uiso calc R 1 . . H
C18A 0.20994(19) 0.42797(19) 0.5132(2) 0.1111(19) Uani d . 1 . . C
H18G 0.2416 0.4417 0.5035 0.167 Uiso calc R 1 . . H
H18H 0.1777 0.4155 0.4794 0.167 Uiso calc R 1 . . H
H18I 0.2238 0.3965 0.5391 0.167 Uiso calc R 1 . . H
C19 0.13302(16) 0.69608(15) 0.76701(18) 0.0733(11) Uani d . 1 . . C
C19C 0.1856(2) 0.6775(2) 0.81643(19) 0.0940(13) Uani d . 1 . . C
H19A 0.1842 0.6368 0.8208 0.141 Uiso calc R 1 . . H
H19B 0.1859 0.6961 0.8499 0.141 Uiso calc R 1 . . H
H19C 0.2207 0.6875 0.8107 0.141 Uiso calc R 1 . . H
C19B 0.0783(2) 0.6762(2) 0.7737(3) 0.1152(19) Uani d . 1 . . C
H19D 0.0441 0.6877 0.7413 0.173 Uiso calc R 1 . . H
H19E 0.0767 0.6928 0.8073 0.173 Uiso calc R 1 . . H
H19F 0.0790 0.6352 0.7769 0.173 Uiso calc R 1 . . H
C19A 0.1333(3) 0.75826(18) 0.7582(3) 0.124(2) Uani d . 1 . . C
H19G 0.1680 0.7686 0.7519 0.186 Uiso calc R 1 . . H
H19H 0.1335 0.7778 0.7912 0.186 Uiso calc R 1 . . H
H19I 0.0986 0.7689 0.7259 0.186 Uiso calc R 1 . . H
C20 0.00568(15) 0.6261(2) 0.6062(2) 0.1063(17) Uani d . 1 . . C
C20C -0.05141(18) 0.6196(3) 0.6148(3) 0.170(3) Uani d . 1 . . C
H20A -0.0574 0.5800 0.6210 0.256 Uiso calc R 1 . . H
H20B -0.0839 0.6330 0.5818 0.256 Uiso calc R 1 . . H
H20C -0.0492 0.6416 0.6472 0.256 Uiso calc R 1 . . H
C20B 0.0052(2) 0.5901(3) 0.5581(3) 0.139(2) Uani d . 1 . . C
H20D 0.0424 0.5939 0.5544 0.208 Uiso calc R 1 . . H
H20E -0.0263 0.6023 0.5237 0.208 Uiso calc R 1 . . H
H20F -0.0008 0.5508 0.5654 0.208 Uiso calc R 1 . . H
C20A 0.0194(2) 0.6863(2) 0.5994(3) 0.150(3) Uani d . 1 . . C
H20G 0.0214 0.7078 0.6319 0.224 Uiso calc R 1 . . H
H20H -0.0110 0.7018 0.5659 0.224 Uiso calc R 1 . . H
H20I 0.0568 0.6884 0.5958 0.224 Uiso calc R 1 . . H
C21 0.1367(2) 0.50654(15) 0.7428(2) 0.0812(12) Uani d . 1 . . C
C21A 0.1285(6) 0.4893(4) 0.7942(5) 0.111(4) Uani d P 0.654(14) C 1 C
H21A 0.1599 0.5050 0.8268 0.166 Uiso calc PR 0.654(14) C 1 H
H21B 0.1293 0.4484 0.7969 0.166 Uiso calc PR 0.654(14) C 1 H
H21C 0.0911 0.5033 0.7925 0.166 Uiso calc PR 0.654(14) C 1 H
C21B 0.0833(3) 0.4805(3) 0.6925(4) 0.089(3) Uani d P 0.654(14) C 1 C
H21D 0.0846 0.4396 0.6954 0.133 Uiso calc PR 0.654(14) C 1 H
H21E 0.0854 0.4917 0.6573 0.133 Uiso calc PR 0.654(14) C 1 H
H21F 0.0469 0.4942 0.6936 0.133 Uiso calc PR 0.654(14) C 1 H
C21C 0.1908(3) 0.4839(3) 0.7405(5) 0.089(3) Uani d P 0.654(14) C 1 C
H21G 0.1916 0.4925 0.7042 0.134 Uiso calc PR 0.654(14) C 1 H
H21H 0.1920 0.4432 0.7458 0.134 Uiso calc PR 0.654(14) C 1 H
H21I 0.2244 0.5011 0.7698 0.134 Uiso calc PR 0.654(14) C 1 H
C21D 0.0976(11) 0.5027(10) 0.7700(15) 0.175(15) Uani d P 0.346(14) C 2 C
H21J 0.0987 0.4647 0.7845 0.263 Uiso calc PR 0.346(14) C 2 H
H21K 0.0581 0.5112 0.7434 0.263 Uiso calc PR 0.346(14) C 2 H
H21L 0.1089 0.5296 0.8007 0.263 Uiso calc PR 0.346(14) C 2 H
C21E 0.1331(14) 0.4824(5) 0.6891(10) 0.159(13) Uani d P 0.346(14) C 2 C
H21M 0.1008 0.4998 0.6585 0.239 Uiso calc PR 0.346(14) C 2 H
H21N 0.1267 0.4419 0.6890 0.239 Uiso calc PR 0.346(14) C 2 H
H21O 0.1694 0.4897 0.6845 0.239 Uiso calc PR 0.346(14) C 2 H
C21F 0.2023(9) 0.4948(8) 0.7898(13) 0.136(9) Uani d P 0.346(14) C 2 C
H21P 0.2075 0.4545 0.7975 0.204 Uiso calc PR 0.346(14) C 2 H
H21Q 0.2074 0.5149 0.8241 0.204 Uiso calc PR 0.346(14) C 2 H
H21R 0.2311 0.5080 0.7759 0.204 Uiso calc PR 0.346(14) C 2 H
C22 0.46798(11) 0.64053(13) 0.76089(14) 0.0518(7) Uani d . 1 . . C
C22C 0.45662(17) 0.68494(15) 0.71584(19) 0.0792(12) Uani d . 1 . . C
H22A 0.4324 0.6690 0.6796 0.119 Uiso calc R 1 . . H
H22B 0.4936 0.6974 0.7152 0.119 Uiso calc R 1 . . H
H22C 0.4366 0.7170 0.7238 0.119 Uiso calc R 1 . . H
C22B 0.49147(13) 0.58717(14) 0.74619(16) 0.0656(9) Uani d . 1 . . C
H22D 0.4978 0.5593 0.7754 0.098 Uiso calc R 1 . . H
H22E 0.5283 0.5952 0.7428 0.098 Uiso calc R 1 . . H
H22F 0.4635 0.5726 0.7108 0.098 Uiso calc R 1 . . H
C22A 0.50791(14) 0.66125(19) 0.81751(18) 0.0873(13) Uani d . 1 . . C
H22G 0.4912 0.6948 0.8270 0.131 Uiso calc R 1 . . H
H22H 0.5458 0.6704 0.8171 0.131 Uiso calc R 1 . . H
H22I 0.5126 0.6320 0.8452 0.131 Uiso calc R 1 . . H
C23 0.40361(14) 0.59959(18) 0.89475(14) 0.0695(10) Uani d . 1 . . C
C23C 0.4080(2) 0.54440(18) 0.86758(19) 0.0951(14) Uani d . 1 . . C
H23A 0.3723 0.5382 0.8346 0.143 Uiso calc R 1 . . H
H23B 0.4135 0.5137 0.8940 0.143 Uiso calc R 1 . . H
H23C 0.4412 0.5458 0.8566 0.143 Uiso calc R 1 . . H
C23B 0.34951(16) 0.6009(2) 0.90776(17) 0.0968(15) Uani d . 1 . . C
H23D 0.3466 0.6375 0.9235 0.145 Uiso calc R 1 . . H
H23E 0.3521 0.5714 0.9346 0.145 Uiso calc R 1 . . H
H23F 0.3151 0.5947 0.8736 0.145 Uiso calc R 1 . . H
C23A 0.45739(18) 0.6109(3) 0.94593(17) 0.1157(19) Uani d . 1 . . C
H23G 0.4912 0.6117 0.9360 0.174 Uiso calc R 1 . . H
H23H 0.4624 0.5811 0.9732 0.174 Uiso calc R 1 . . H
H23I 0.4536 0.6470 0.9619 0.174 Uiso calc R 1 . . H
C24 0.37161(16) 0.77265(13) 0.81258(16) 0.0693(10) Uani d . 1 . . C
C24C 0.3645(3) 0.82043(15) 0.7718(2) 0.1159(18) Uani d . 1 . . C
H24A 0.4002 0.8244 0.7652 0.174 Uiso calc R 1 . . H
H24B 0.3568 0.8554 0.7873 0.174 Uiso calc R 1 . . H
H24C 0.3320 0.8122 0.7366 0.174 Uiso calc R 1 . . H
C24B 0.4254(2) 0.77977(19) 0.8644(2) 0.1129(18) Uani d . 1 . . C
H24D 0.4296 0.7477 0.8891 0.169 Uiso calc R 1 . . H
H24E 0.4223 0.8143 0.8834 0.169 Uiso calc R 1 . . H
H24F 0.4593 0.7821 0.8547 0.169 Uiso calc R 1 . . H
C24A 0.3177(2) 0.76691(18) 0.8242(2) 0.0956(14) Uani d . 1 . . C
H24G 0.2849 0.7571 0.7899 0.143 Uiso calc R 1 . . H
H24H 0.3097 0.8025 0.8385 0.143 Uiso calc R 1 . . H
H24I 0.3235 0.7374 0.8520 0.143 Uiso calc R 1 . . H

loop_
_atom_site_aniso_label
_atom_site_aniso_U_11
_atom_site_aniso_U_22
_atom_site_aniso_U_33
_atom_site_aniso_U_12
_atom_site_aniso_U_13
_atom_site_aniso_U_23
Ga1 0.02456(13) 0.03883(13) 0.03213(15) 0.00143(10) 0.01029(11) 0.00557(10)
Ga2 0.02603(13) 0.04128(14) 0.03333(16) 0.00412(10) 0.00514(11) -0.00576(11)
S1 0.0670(5) 0.0416(3) 0.0599(5) 0.0138(3) 0.0443(4) 0.0145(3)
S2 0.0343(3) 0.0388(3) 0.0345(3) 0.0005(2) 0.0108(3) -0.0025(2)
S3 0.0308(3) 0.0381(3) 0.0409(4) -0.0023(2) 0.0126(3) -0.0029(2)
S4 0.0388(4) 0.0579(4) 0.0410(4) -0.0158(3) -0.0014(3) 0.0177(3)
S5 0.0779(5) 0.0423(3) 0.0400(4) 0.0133(3) 0.0148(4) -0.0014(3)
S6 0.0387(3) 0.0411(3) 0.0363(4) 0.0062(2) 0.0130(3) -0.0042(3)
S7 0.0316(3) 0.0838(5) 0.0542(5) -0.0111(3) 0.0099(3) -0.0245(4)
S8 0.0262(3) 0.0461(3) 0.0337(3) -0.0038(2) 0.0077(2) -0.0017(2)
Si1 0.0464(4) 0.0438(4) 0.0491(5) 0.0154(3) 0.0261(4) 0.0117(3)
Si2 0.0360(4) 0.0302(3) 0.0394(4) 0.0044(3) 0.0120(3) 0.0014(3)
Si3 0.0294(3) 0.0361(3) 0.0450(4) -0.0058(3) 0.0138(3) -0.0005(3)
Si4 0.0333(4) 0.0468(4) 0.0374(4) -0.0046(3) 0.0110(3) 0.0027(3)
Si5 0.0422(4) 0.0594(4) 0.0416(5) 0.0146(3) 0.0090(4) 0.0067(3)
Si6 0.0351(4) 0.0415(3) 0.0368(4) 0.0026(3) 0.0081(3) -0.0098(3)
Si7 0.0349(4) 0.0585(5) 0.0713(6) -0.0044(3) 0.0217(4) -0.0158(4)
Si8 0.0301(3) 0.0458(4) 0.0306(4) -0.0062(3) 0.0073(3) -0.0048(3)
O1 0.0548(13) 0.0784(14) 0.0741(17) 0.0164(11) 0.0332(12) 0.0088(12)
O2 0.0719(15) 0.0575(12) 0.0742(17) 0.0095(11) 0.0238(13) 0.0047(11)
O4 0.0535(11) 0.0403(9) 0.0411(11) 0.0071(8) 0.0204(9) 0.0097(8)
O5 0.0563(12) 0.0325(9) 0.0618(13) 0.0111(8) 0.0243(10) 0.0013(8)
O6 0.0348(9) 0.0389(9) 0.0406(11) 0.0002(7) 0.0047(8) 0.0018(7)
O7 0.0433(10) 0.0537(10) 0.0442(12) -0.0104(8) 0.0158(9) 0.0063(8)
O8 0.0404(10) 0.0412(9) 0.0635(14) -0.0124(8) 0.0197(10) -0.0048(8)
O9 0.0357(9) 0.0398(9) 0.0567(12) -0.0023(7) 0.0256(9) -0.0006(8)
O10 0.0674(14) 0.0558(11) 0.0623(15) 0.0096(10) 0.0336(12) 0.0070(10)
O11 0.0406(10) 0.0583(11) 0.0420(12) 0.0010(8) 0.0024(9) -0.0050(9)
O12 0.0553(12) 0.0580(11) 0.0488(13) -0.0247(9) 0.0235(10) -0.0043(9)
O13 0.0594(13) 0.0593(12) 0.0690(16) 0.0158(10) 0.0148(12) 0.0155(11)
O14 0.0555(13) 0.0731(13) 0.0434(13) 0.0113(10) 0.0043(10) -0.0038(10)
O15 0.0559(14) 0.116(2) 0.0536(15) 0.0052(13) 0.0204(12) -0.0004(13)
O16 0.0389(9) 0.0372(8) 0.0398(11) 0.0029(7) 0.0134(8) -0.0020(7)
O17 0.0549(12) 0.0526(10) 0.0399(11) 0.0100(9) 0.0183(9) -0.0092(8)
O18 0.0419(11) 0.0566(11) 0.0611(14) -0.0088(9) 0.0092(10) -0.0238(10)
O19 0.0479(12) 0.0615(12) 0.0758(16) -0.0075(9) 0.0290(11) -0.0178(11)
O20 0.0393(12) 0.0926(17) 0.116(2) -0.0159(11) 0.0314(14) -0.0251(15)
O21 0.0989(19) 0.0614(14) 0.0829(19) 0.0056(12) 0.0451(16) -0.0043(12)
O22 0.0253(8) 0.0492(9) 0.0355(10) -0.0054(7) 0.0093(7) -0.0011(7)
O23 0.0409(10) 0.0768(13) 0.0304(10) -0.0079(9) 0.0051(8) -0.0048(9)
O24 0.0514(11) 0.0453(10) 0.0524(13) -0.0111(8) 0.0148(10) -0.0135(8)
O3 0.0956(17) 0.0495(11) 0.0733(16) 0.0293(11) 0.0549(14) 0.0260(10)
Li2 0.035(2) 0.050(2) 0.035(2) 0.0026(18) 0.0080(19) -0.0067(18)
Li1 0.035(2) 0.044(2) 0.051(3) 0.0029(17) 0.016(2) 0.0089(19)
C1 0.0413(16) 0.093(2) 0.053(2) 0.0056(15) 0.0214(15) 0.0093(17)
C1C 0.082(3) 0.152(4) 0.056(3) 0.016(3) 0.015(2) 0.013(3)
C1B 0.069(2) 0.100(3) 0.063(2) -0.0059(19) 0.035(2) 0.0025(19)
C1A 0.079(3) 0.136(4) 0.114(4) 0.046(3) 0.066(3) 0.028(3)
C2 0.096(3) 0.070(2) 0.054(2) -0.006(2) 0.012(2) -0.0037(17)
C2C 0.125(4) 0.092(3) 0.067(3) 0.006(3) 0.022(3) 0.019(2)
C2B 0.147(5) 0.097(3) 0.117(4) 0.016(3) 0.069(4) -0.018(3)
C2A 0.091(4) 0.151(5) 0.179(7) -0.023(4) 0.024(4) 0.004(5)
C3 0.087(3) 0.0529(17) 0.088(3) 0.0337(17) 0.054(2) 0.0339(17)
C3C 0.131(4) 0.060(2) 0.120(4) 0.048(2) 0.076(3) 0.024(2)
C3B 0.104(3) 0.053(2) 0.194(6) 0.012(2) 0.086(4) 0.019(3)
C3A 0.136(4) 0.128(4) 0.093(4) 0.082(3) 0.062(3) 0.056(3)
C4 0.068(2) 0.0549(16) 0.058(2) 0.0121(14) 0.0331(17) 0.0255(14)
C4C 0.091(3) 0.069(2) 0.094(3) 0.0193(19) 0.044(2) 0.047(2)
C4B 0.068(2) 0.093(3) 0.092(3) -0.015(2) 0.032(2) 0.024(2)
C4A 0.133(4) 0.085(3) 0.088(3) 0.024(2) 0.080(3) 0.030(2)
C6 0.061(2) 0.077(2) 0.050(2) -0.0191(17) -0.0084(16) 0.0047(16)
C6C 0.048(2) 0.122(3) 0.070(3) -0.027(2) 0.0010(18) -0.007(2)
C6B 0.087(3) 0.172(5) 0.089(4) -0.035(3) -0.039(3) 0.063(3)
C6A 0.118(4) 0.153(5) 0.101(4) -0.042(3) 0.044(3) -0.075(4)
C7 0.0575(19) 0.075(2) 0.056(2) -0.0082(16) 0.0188(16) 0.0283(16)
C7C 0.081(3) 0.099(3) 0.087(3) -0.019(2) 0.033(2) 0.039(2)
C7B 0.080(3) 0.088(3) 0.103(4) 0.027(2) 0.035(3) 0.042(2)
C7A 0.086(3) 0.131(3) 0.052(2) -0.033(3) -0.003(2) 0.034(2)
C8 0.0436(16) 0.0474(15) 0.071(2) -0.0156(12) 0.0135(15) -0.0151(14)
C8C 0.064(2) 0.090(3) 0.079(3) -0.028(2) -0.002(2) -0.007(2)
C8B 0.066(2) 0.067(2) 0.118(4) -0.0376(18) 0.037(2) -0.021(2)
C8A 0.067(2) 0.075(2) 0.118(4) -0.0128(18) 0.031(2) -0.043(2)
C9 0.0534(18) 0.0513(16) 0.085(3) -0.0030(13) 0.0457(18) -0.0101(15)
C9C 0.111(3) 0.072(2) 0.161(5) -0.003(2) 0.114(4) 0.002(2)
C9B 0.073(2) 0.075(2) 0.125(4) 0.0288(19) 0.056(3) 0.001(2)
C9A 0.094(3) 0.111(3) 0.091(3) -0.019(2) 0.055(3) -0.045(3)
C10 0.065(2) 0.074(2) 0.058(2) 0.0061(16) 0.0313(18) -0.0041(16)
C10A 0.102(7) 0.120(6) 0.075(7) 0.028(5) 0.060(6) 0.022(5)
C10B 0.078(7) 0.071(5) 0.123(9) 0.017(3) 0.035(6) -0.026(4)
C10C 0.098(7) 0.227(19) 0.087(8) -0.027(10) 0.037(6) -0.098(12)
C10D 0.15(2) 0.079(10) 0.070(13) 0.030(11) 0.075(15) 0.026(9)
C10E 0.094(18) 0.27(4) 0.063(14) 0.04(2) 0.052(13) -0.01(2)
C10F 0.103(14) 0.090(11) 0.097(12) -0.028(10) 0.051(11) -0.041(10)
C11 0.0415(16) 0.0623(17) 0.053(2) 0.0091(13) -0.0002(14) -0.0039(14)
C11A 0.106(3) 0.080(3) 0.083(3) 0.025(2) 0.033(3) 0.020(2)
C11B 0.072(3) 0.112(3) 0.111(4) 0.022(2) -0.045(3) -0.022(3)
C11C 0.063(2) 0.118(3) 0.089(3) 0.025(2) 0.031(2) -0.009(2)
C12 0.072(2) 0.070(2) 0.064(2) -0.0359(17) 0.0318(19) -0.0029(16)
C12A 0.067(2) 0.083(2) 0.095(3) -0.0408(19) 0.026(2) -0.018(2)
C12C 0.107(3) 0.069(2) 0.093(3) -0.026(2) 0.023(3) 0.017(2)
C12B 0.154(5) 0.118(3) 0.116(4) -0.076(3) 0.096(4) -0.023(3)
C13 0.064(2) 0.0552(18) 0.093(3) 0.0242(16) 0.014(2) -0.0030(18)
C13C 0.120(4) 0.093(3) 0.099(4) 0.032(3) 0.011(3) -0.024(3)
C13B 0.092(3) 0.064(2) 0.126(4) 0.033(2) -0.001(3) 0.015(2)
C13A 0.077(3) 0.097(3) 0.165(5) 0.019(2) 0.065(3) -0.006(3)
C14 0.073(2) 0.098(3) 0.042(2) 0.023(2) -0.0048(18) -0.0033(18)
C14C 0.101(3) 0.127(4) 0.051(2) 0.019(3) 0.022(2) -0.017(2)
C14B 0.068(3) 0.136(4) 0.079(3) 0.008(3) -0.010(2) -0.021(3)
C14A 0.133(4) 0.121(4) 0.052(3) 0.030(3) -0.009(3) 0.020(2)
C15 0.071(2) 0.084(2) 0.093(3) 0.0064(19) 0.046(2) 0.018(2)
C15C 0.075(3) 0.107(4) 0.215(7) 0.011(3) 0.064(4) 0.030(4)
C15B 0.081(3) 0.200(6) 0.093(4) -0.050(4) 0.038(3) -0.026(4)
C15A 0.226(7) 0.087(3) 0.108(4) 0.007(4) 0.093(5) 0.019(3)
C16 0.0585(18) 0.0423(14) 0.0535(19) 0.0041(12) 0.0247(15) 0.0077(12)
C16C 0.076(2) 0.064(2) 0.069(2) 0.0159(17) 0.012(2) 0.0188(17)
C16B 0.086(3) 0.077(2) 0.090(3) -0.0057(19) 0.049(2) 0.018(2)
C16A 0.113(3) 0.0426(16) 0.080(3) 0.0153(17) 0.045(2) -0.0012(15)
C17 0.079(2) 0.0547(16) 0.0441(18) 0.0154(15) 0.0343(17) 0.0036(13)
C17C 0.105(3) 0.0644(19) 0.063(2) 0.0259(19) 0.050(2) 0.0011(16)
C17B 0.070(2) 0.095(3) 0.074(3) -0.0087(19) 0.042(2) -0.007(2)
C17A 0.158(4) 0.067(2) 0.060(2) 0.041(2) 0.059(3) 0.0173(17)
C18 0.0458(18) 0.085(2) 0.084(3) -0.0049(17) -0.0024(18) -0.055(2)
C18C 0.083(3) 0.125(4) 0.074(3) 0.028(3) -0.018(2) -0.041(3)
C18B 0.057(2) 0.139(4) 0.157(5) -0.048(3) 0.023(3) -0.085(4)
C18A 0.079(3) 0.106(3) 0.120(4) -0.007(2) 0.009(3) -0.082(3)
C19 0.065(2) 0.074(2) 0.094(3) -0.0056(17) 0.045(2) -0.031(2)
C19C 0.090(3) 0.126(3) 0.080(3) -0.012(3) 0.049(3) -0.034(3)
C19B 0.085(3) 0.143(4) 0.152(5) -0.012(3) 0.084(3) -0.055(4)
C19A 0.147(5) 0.072(3) 0.165(6) 0.006(3) 0.074(4) -0.042(3)
C20 0.0301(18) 0.125(4) 0.136(5) -0.008(2) 0.002(2) -0.025(3)
C20C 0.033(2) 0.207(7) 0.258(9) -0.016(3) 0.043(4) -0.067(6)
C20B 0.063(3) 0.189(6) 0.125(5) -0.026(3) -0.005(3) -0.049(4)
C20A 0.078(3) 0.124(4) 0.188(7) 0.004(3) -0.012(4) 0.026(4)
C21 0.095(3) 0.061(2) 0.105(4) 0.0031(19) 0.058(3) 0.008(2)
C21A 0.146(10) 0.088(5) 0.120(8) 0.007(6) 0.075(7) 0.021(5)
C21B 0.073(5) 0.065(4) 0.124(7) -0.019(3) 0.034(4) -0.008(3)
C21C 0.066(4) 0.062(3) 0.147(10) 0.004(3) 0.049(5) 0.008(4)
C21D 0.125(18) 0.126(15) 0.33(4) -0.002(13) 0.14(2) 0.10(2)
C21E 0.27(4) 0.048(7) 0.19(2) -0.024(12) 0.13(3) -0.015(9)
C21F 0.155(18) 0.104(12) 0.19(3) 0.027(11) 0.108(19) 0.037(13)
C22 0.0287(13) 0.0697(18) 0.060(2) -0.0108(12) 0.0212(13) -0.0029(14)
C22C 0.077(2) 0.076(2) 0.108(3) -0.0066(18) 0.062(2) 0.018(2)
C22B 0.0399(16) 0.084(2) 0.079(3) 0.0006(15) 0.0300(17) -0.0023(18)
C22A 0.0357(17) 0.130(3) 0.090(3) -0.0265(19) 0.0183(18) -0.036(3)
C23 0.0480(18) 0.119(3) 0.0340(18) 0.0010(18) 0.0086(15) 0.0241(18)
C23C 0.102(3) 0.092(3) 0.081(3) 0.018(2) 0.025(3) 0.042(2)
C23B 0.059(2) 0.180(5) 0.053(2) -0.014(3) 0.0232(19) 0.026(3)
C23A 0.058(2) 0.225(6) 0.043(2) -0.011(3) -0.0023(19) 0.036(3)
C24 0.069(2) 0.0502(17) 0.077(3) -0.0124(15) 0.0163(19) -0.0296(16)
C24C 0.161(5) 0.0421(19) 0.129(4) -0.014(2) 0.040(4) -0.018(2)
C24B 0.098(3) 0.099(3) 0.106(4) -0.018(3) 0.001(3) -0.062(3)
C24A 0.094(3) 0.092(3) 0.103(4) 0.007(2) 0.041(3) -0.042(2)

loop_
_atom_type_symbol
_atom_type_description
_atom_type_scat_dispersion_real
_atom_type_scat_dispersion_imag
_atom_type_scat_source
C C 0.0033 0.0016 'International Tables Vol C Tables 4.2.6.8 and 6.1.1.4'
H H 0.0000 0.0000 'International Tables Vol C Tables 4.2.6.8 and 6.1.1.4'
O O 0.0106 0.0060 'International Tables Vol C Tables 4.2.6.8 and 6.1.1.4'
Si Si 0.0817 0.0704 'International Tables Vol C Tables 4.2.6.8 and 6.1.1.4'
S S 0.1246 0.1234 'International Tables Vol C Tables 4.2.6.8 and 6.1.1.4'
Ga Ga 0.2307 1.6083 'International Tables Vol C Tables 4.2.6.8 and 6.1.1.4'
Li Li -0.0003 0.0001 'International Tables Vol C Tables 4.2.6.8 and 6.1.1.4'

loop_
_geom_angle_atom_site_label_1
_geom_angle_atom_site_label_2
_geom_angle_atom_site_label_3
_geom_angle
_geom_angle_publ_flag
S4 Ga1 S1 120.54(3) yes
S4 Ga1 S3 105.01(3) yes
S1 Ga1 S3 108.93(3) no
S4 Ga1 S2 109.18(3) yes
S1 Ga1 S2 105.29(3) no
S3 Ga1 S2 107.31(3) no
S4 Ga1 Li1 121.12(10) no
S1 Ga1 Li1 118.33(10) no
S3 Ga1 Li1 53.27(8) no
S2 Ga1 Li1 54.06(8) no
S5 Ga2 S7 118.98(4) no
S5 Ga2 S8 108.67(3) no
S7 Ga2 S8 107.22(4) no
S5 Ga2 S6 107.74(3) no
S7 Ga2 S6 107.32(3) no
S8 Ga2 S6 106.23(3) no
S5 Ga2 Li2 123.03(8) no
S7 Ga2 Li2 117.98(9) no
S8 Ga2 Li2 53.17(9) no
S6 Ga2 Li2 53.09(9) no
Si1 S1 Ga1 107.57(4) yes
Si2 S2 Ga1 111.60(3) yes
Si2 S2 Li1 74.06(11) no
Ga1 S2 Li1 77.64(10) no
Si3 S3 Ga1 113.36(4) yes
Si3 S3 Li1 74.38(11) no
Ga1 S3 Li1 78.30(10) no
Si4 S4 Ga1 107.45(4) yes
Si5 S5 Ga2 107.76(4) no
Si6 S6 Ga2 114.55(4) no
Si6 S6 Li2 73.93(10) no
Ga2 S6 Li2 79.33(10) no
Si7 S7 Ga2 107.17(4) no
Si8 S8 Ga2 113.01(4) no
Si8 S8 Li2 73.81(10) no
Ga2 S8 Li2 79.42(10) no
O3 Si1 O1 115.45(13) no
O3 Si1 O2 103.97(14) no
O1 Si1 O2 105.75(14) no
O3 Si1 S1 109.70(9) no
O1 Si1 S1 110.01(9) no
O2 Si1 S1 111.80(9) no
O4 Si2 O5 106.78(10) no
O4 Si2 O6 106.99(10) no
O5 Si2 O6 111.14(10) no
O4 Si2 S2 119.14(8) no
O5 Si2 S2 110.89(9) no
O6 Si2 S2 101.74(8) no
O7 Si3 O8 106.65(10) no
O7 Si3 O9 106.18(10) no
O8 Si3 O9 112.21(10) no
O7 Si3 S3 119.97(8) no
O8 Si3 S3 110.49(8) no
O9 Si3 S3 101.27(7) no
O10 Si4 O12 106.00(11) no
O10 Si4 O11 106.57(12) no
O12 Si4 O11 113.52(11) no
O10 Si4 S4 114.31(9) no
O12 Si4 S4 108.73(8) no
O11 Si4 S4 107.84(8) no
O14 Si5 O15 105.42(13) no
O14 Si5 O13 113.86(12) no
O15 Si5 O13 107.03(14) no
O14 Si5 S5 109.43(10) no
O15 Si5 S5 113.02(10) no
O13 Si5 S5 108.15(10) no
O18 Si6 O17 107.28(11) no
O18 Si6 O16 105.46(11) no
O17 Si6 O16 112.37(10) no
O18 Si6 S6 119.76(8) no
O17 Si6 S6 109.60(8) no
O16 Si6 S6 102.32(7) no
O18 Si6 Li2 121.71(13) no
O17 Si6 Li2 128.48(12) no
S6 Si6 Li2 59.89(9) no
O19 Si7 O20 113.85(13) no
O19 Si7 O21 106.24(14) no
O20 Si7 O21 105.00(16) no
O19 Si7 S7 109.19(9) no
O20 Si7 S7 108.51(12) no
O21 Si7 S7 114.12(10) no
O23 Si8 O24 107.12(11) no
O23 Si8 O22 111.57(10) no
O24 Si8 O22 106.36(10) no
O23 Si8 S8 110.22(8) no
O24 Si8 S8 119.43(8) no
O22 Si8 S8 102.01(7) no
S8 Si8 Li2 60.01(9) no
C1 O1 Si1 133.8(2) no
C2 O2 Si1 134.0(2) no
C4 O4 Si2 133.97(19) no
C5 O5 Si2 141.8(2) no
C6 O6 Si2 129.62(19) no
C6 O6 Li1 125.0(2) no
Si2 O6 Li1 103.28(16) no
C7 O7 Si3 132.5(2) no
C8 O8 Si3 140.6(2) no
C9 O9 Si3 129.90(18) no
C9 O9 Li1 126.2(2) no
Si3 O9 Li1 102.68(15) no
C10 O10 Si4 136.4(2) no
C11 O11 Si4 134.62(19) no
C12 O12 Si4 131.4(2) no
C13 O13 Si5 134.3(2) no
C14 O14 Si5 132.1(3) no
C15 O15 Si5 135.1(3) no
C16 O16 Si6 128.73(17) no
C16 O16 Li2 127.1(2) no
Si6 O16 Li2 102.07(15) no
C17 O17 Si6 137.23(18) no
C18 O18 Si6 135.5(3) no
C19 O19 Si7 132.1(2) no
C20 O20 Si7 133.2(3) no
C21 O21 Si7 135.1(3) no
C22 O22 Si8 129.59(17) no
C22 O22 Li2 125.6(2) no
Si8 O22 Li2 102.73(15) no
C23 O23 Si8 137.6(2) no
C24 O24 Si8 133.9(2) no
C3 O3 Si1 134.2(2) no
O22 Li2 O16 146.9(2) yes
O22 Li2 S6 118.7(2) no
O16 Li2 S6 81.30(16) no
O22 Li2 S8 81.32(16) no
O16 Li2 S8 125.5(2) no
S6 Li2 S8 94.95(14) no
O22 Li2 Si8 35.20(9) no
O16 Li2 Si8 163.3(2) no
S6 Li2 Si8 112.07(15) no
S8 Li2 Si8 46.18(8) no
O22 Li2 Si6 155.4(2) no
O16 Li2 Si6 35.28(9) no
S6 Li2 Si6 46.18(8) no
S8 Li2 Si6 115.79(15) no
Si8 Li2 Si6 155.30(17) no
O22 Li2 Ga2 105.31(17) no
O16 Li2 Ga2 107.41(17) no
S6 Li2 Ga2 47.58(7) no
S8 Li2 Ga2 47.40(7) no
Si8 Li2 Ga2 77.30(11) no
Si6 Li2 Ga2 78.24(11) no
O6 Li1 O9 150.0(2) yes
O6 Li1 S3 119.2(2) no
O9 Li1 S3 81.47(15) no
O6 Li1 S2 80.91(15) no
O9 Li1 S2 120.4(2) no
S3 Li1 S2 96.71(14) no
O6 Li1 Si3 158.3(2) no
O9 Li1 Si3 35.16(9) no
S3 Li1 Si3 46.40(7) no
S2 Li1 Si3 114.02(16) no
O6 Li1 Si2 34.90(9) no
O9 Li1 Si2 157.5(2) no
S3 Li1 Si2 115.05(16) no
S2 Li1 Si2 46.01(8) no
Si3 Li1 Si2 155.92(17) no
O6 Li1 Ga1 103.28(18) no
O9 Li1 Ga1 106.68(18) no
S3 Li1 Ga1 48.43(7) no
S2 Li1 Ga1 48.30(8) no
Si3 Li1 Ga1 78.55(10) no
Si2 Li1 Ga1 77.42(11) no
O1 C1 C1C 110.6(3) no
O1 C1 C1B 105.6(3) no
C1C C1 C1B 111.4(3) no
O1 C1 C1A 103.6(3) no
C1C C1 C1A 113.3(3) no
C1B C1 C1A 111.9(3) no
C1 C1C H1C1 109.5 no
C1 C1C H1C2 109.5 no
H1C1 C1C H1C2 109.5 no
C1 C1C H1C3 109.5 no
H1C1 C1C H1C3 109.5 no
H1C2 C1C H1C3 109.5 no
C1 C1B H1B1 109.5 no
C1 C1B H1B2 109.5 no
H1B1 C1B H1B2 109.5 no
C1 C1B H1B3 109.5 no
H1B1 C1B H1B3 109.5 no
H1B2 C1B H1B3 109.5 no
C1 C1A H1A1 109.5 no
C1 C1A H1A2 109.5 no
H1A1 C1A H1A2 109.5 no
C1 C1A H1A3 109.5 no
H1A1 C1A H1A3 109.5 no
H1A2 C1A H1A3 109.5 no
O2 C2 C2C 115.4(3) no
O2 C2 C2A 104.7(4) no
C2C C2 C2A 116.1(4) no
O2 C2 C2B 107.0(4) no
C2C C2 C2B 108.0(4) no
C2A C2 C2B 104.7(4) no
C2 C2C H2C1 109.5 no
C2 C2C H2C2 109.5 no
H2C1 C2C H2C2 109.5 no
C2 C2C H2C3 109.5 no
H2C1 C2C H2C3 109.5 no
H2C2 C2C H2C3 109.5 no
C2 C2B H2B1 109.5 no
C2 C2B H2B2 109.5 no
H2B1 C2B H2B2 109.5 no
C2 C2B H2B3 109.5 no
H2B1 C2B H2B3 109.5 no
H2B2 C2B H2B3 109.5 no
C2 C2A H2A1 109.5 no
C2 C2A H2A2 109.5 no
H2A1 C2A H2A2 109.5 no
C2 C2A H2A3 109.5 no
H2A1 C2A H2A3 109.5 no
H2A2 C2A H2A3 109.5 no
O3 C3 C3B 107.8(3) no
O3 C3 C3A 104.2(3) no
C3B C3 C3A 113.1(4) no
O3 C3 C3C 110.5(3) no
C3B C3 C3C 110.7(4) no
C3A C3 C3C 110.4(3) no
C3 C3C H3C1 109.5 no
C3 C3C H3C2 109.5 no
H3C1 C3C H3C2 109.5 no
C3 C3C H3C3 109.5 no
H3C1 C3C H3C3 109.5 no
H3C2 C3C H3C3 109.5 no
C3 C3B H3B1 109.5 no
C3 C3B H3B2 109.5 no
H3B1 C3B H3B2 109.5 no
C3 C3B H3B3 109.5 no
H3B1 C3B H3B3 109.5 no
H3B2 C3B H3B3 109.5 no
C3 C3A H3A1 109.5 no
C3 C3A H3A2 109.5 no
H3A1 C3A H3A2 109.5 no
C3 C3A H3A3 109.5 no
H3A1 C3A H3A3 109.5 no
H3A2 C3A H3A3 109.5 no
O4 C4 C4B 109.3(3) no
O4 C4 C4A 105.5(3) no
C4B C4 C4A 110.3(3) no
O4 C4 C4C 108.8(3) no
C4B C4 C4C 112.1(3) no
C4A C4 C4C 110.6(3) no
C4 C4C H4C1 109.5 no
C4 C4C H4C2 109.5 no
H4C1 C4C H4C2 109.5 no
C4 C4C H4C3 109.5 no
H4C1 C4C H4C3 109.5 no
H4C2 C4C H4C3 109.5 no
C4 C4B H4B1 109.5 no
C4 C4B H4B2 109.5 no
H4B1 C4B H4B2 109.5 no
C4 C4B H4B3 109.5 no
H4B1 C4B H4B3 109.5 no
H4B2 C4B H4B3 109.5 no
C4 C4A H4A1 109.5 no
C4 C4A H4A2 109.5 no
H4A1 C4A H4A2 109.5 no
C4 C4A H4A3 109.5 no
H4A1 C4A H4A3 109.5 no
H4A2 C4A H4A3 109.5 no
C5F C5 O5 120.2(6) no
C5A C5 O5 113.2(4) no
C5A C5 C5B 114.0(5) no
O5 C5 C5B 103.5(3) no
C5A C5 C5C 112.8(4) no
O5 C5 C5C 104.4(3) no
C5B C5 C5C 107.9(4) no
C5F C5 C5E 122.7(8) no
O5 C5 C5E 116.5(5) no
C5F C5 C5D 98.9(9) no
O5 C5 C5D 98.0(7) no
C5E C5 C5D 80.4(9) no
C5 C5A H5A1 109.5 no
C5 C5A H5A2 109.5 no
C5 C5A H5A3 109.5 no
C5 C5B H5B1 109.5 no
C5 C5B H5B2 109.5 no
C5 C5B H5B3 109.5 no
C5 C5C H5C1 109.5 no
C5 C5C H5C2 109.5 no
C5 C5C H5C3 109.5 no
C5 C5D H5D1 109.5 no
C5 C5D H5D2 109.5 no
H5D1 C5D H5D2 109.5 no
C5 C5D H5D3 109.5 no
H5D1 C5D H5D3 109.5 no
H5D2 C5D H5D3 109.5 no
C5 C5E H5E1 109.5 no
C5 C5E H5E2 109.5 no
H5E1 C5E H5E2 109.5 no
C5 C5E H5E3 109.5 no
H5E1 C5E H5E3 109.5 no
H5E2 C5E H5E3 109.5 no
C5 C5F H5F1 109.5 no
C5 C5F H5F2 109.5 no
H5F1 C5F H5F2 109.5 no
C5 C5F H5F3 109.5 no
H5F1 C5F H5F3 109.5 no
H5F2 C5F H5F3 109.5 no
O6 C6 C6B 111.4(3) no
O6 C6 C6C 105.9(3) no
C6B C6 C6C 115.6(4) no
O6 C6 C6A 104.9(3) no
C6B C6 C6A 110.0(5) no
C6C C6 C6A 108.4(3) no
C6 C6C H6C1 109.5 no
C6 C6C H6C2 109.5 no
H6C1 C6C H6C2 109.5 no
C6 C6C H6C3 109.5 no
H6C1 C6C H6C3 109.5 no
H6C2 C6C H6C3 109.5 no
C6 C6B H6B1 109.5 no
C6 C6B H6B2 109.5 no
H6B1 C6B H6B2 109.5 no
C6 C6B H6B3 109.5 no
H6B1 C6B H6B3 109.5 no
H6B2 C6B H6B3 109.5 no
C6 C6A H6A1 109.5 no
C6 C6A H6A2 109.5 no
H6A1 C6A H6A2 109.5 no
C6 C6A H6A3 109.5 no
H6A1 C6A H6A3 109.5 no
H6A2 C6A H6A3 109.5 no
O7 C7 C7B 109.4(3) no
O7 C7 C7A 105.0(3) no
C7B C7 C7A 112.3(4) no
O7 C7 C7C 108.4(3) no
C7B C7 C7C 111.2(3) no
C7A C7 C7C 110.3(3) no
C7 C7C H7C1 109.5 no
C7 C7C H7C2 109.5 no
H7C1 C7C H7C2 109.5 no
C7 C7C H7C3 109.5 no
H7C1 C7C H7C3 109.5 no
H7C2 C7C H7C3 109.5 no
C7 C7B H7B1 109.5 no
C7 C7B H7B2 109.5 no
H7B1 C7B H7B2 109.5 no
C7 C7B H7B3 109.5 no
H7B1 C7B H7B3 109.5 no
H7B2 C7B H7B3 109.5 no
C7 C7A H7A1 109.5 no
C7 C7A H7A2 109.5 no
H7A1 C7A H7A2 109.5 no
C7 C7A H7A3 109.5 no
H7A1 C7A H7A3 109.5 no
H7A2 C7A H7A3 109.5 no
O8 C8 C8A 108.1(3) no
O8 C8 C8C 109.5(2) no
C8A C8 C8C 111.8(4) no
O8 C8 C8B 105.0(3) no
C8A C8 C8B 110.9(3) no
C8C C8 C8B 111.3(3) no
C8 C8C H8C1 109.5 no
C8 C8C H8C2 109.5 no
H8C1 C8C H8C2 109.5 no
C8 C8C H8C3 109.5 no
H8C1 C8C H8C3 109.5 no
H8C2 C8C H8C3 109.5 no
C8 C8B H8B1 109.5 no
C8 C8B H8B2 109.5 no
H8B1 C8B H8B2 109.5 no
C8 C8B H8B3 109.5 no
H8B1 C8B H8B3 109.5 no
H8B2 C8B H8B3 109.5 no
C8 C8A H8A1 109.5 no
C8 C8A H8A2 109.5 no
H8A1 C8A H8A2 109.5 no
C8 C8A H8A3 109.5 no
H8A1 C8A H8A3 109.5 no
H8A2 C8A H8A3 109.5 no
O9 C9 C9A 107.4(2) no
O9 C9 C9C 110.5(2) no
C9A C9 C9C 113.1(4) no
O9 C9 C9B 104.5(3) no
C9A C9 C9B 110.6(3) no
C9C C9 C9B 110.3(3) no
C9 C9C H9C1 109.5 no
C9 C9C H9C2 109.5 no
H9C1 C9C H9C2 109.5 no
C9 C9C H9C3 109.5 no
H9C1 C9C H9C3 109.5 no
H9C2 C9C H9C3 109.5 no
C9 C9B H9B1 109.5 no
C9 C9B H9B2 109.5 no
H9B1 C9B H9B2 109.5 no
C9 C9B H9B3 109.5 no
H9B1 C9B H9B3 109.5 no
H9B2 C9B H9B3 109.5 no
C9 C9A H9A1 109.5 no
C9 C9A H9A2 109.5 no
H9A1 C9A H9A2 109.5 no
C9 C9A H9A3 109.5 no
H9A1 C9A H9A3 109.5 no
H9A2 C9A H9A3 109.5 no
C10E C10 O10 105.4(11) no
C10C C10 O10 105.1(6) no
C10E C10 C10D 118.8(17) no
O10 C10 C10D 116.7(6) no
C10C C10 C10B 116.6(10) no
O10 C10 C10B 105.8(7) no
C10C C10 C10A 116.4(8) no
O10 C10 C10A 108.0(5) no
C10B C10 C10A 104.3(8) no
C10E C10 C10F 104.6(18) no
O10 C10 C10F 110.0(10) no
C10D C10 C10F 100.5(16) no
C10 C10A H10A 109.5 no
C10 C10A H10B 109.5 no
C10 C10A H10C 109.5 no
C10 C10B H10D 109.5 no
C10 C10B H10E 109.5 no
C10 C10B H10F 109.5 no
C10 C10C H10G 109.5 no
C10 C10C H10H 109.5 no
C10 C10C H10I 109.5 no
C10 C10D H10J 109.5 no
C10 C10D H10K 109.5 no
H10J C10D H10K 109.5 no
C10 C10D H10L 109.5 no
H10J C10D H10L 109.5 no
H10K C10D H10L 109.5 no
C10 C10E H10M 109.5 no
C10 C10E H10N 109.5 no
H10M C10E H10N 109.5 no
C10 C10E H10O 109.5 no
H10M C10E H10O 109.5 no
H10N C10E H10O 109.5 no
C10 C10F H10P 109.5 no
C10 C10F H10Q 109.5 no
H10P C10F H10Q 109.5 no
C10 C10F H10R 109.5 no
H10P C10F H10R 109.5 no
H10Q C10F H10R 109.5 no
O11 C11 C11A 107.7(3) no
O11 C11 C11C 110.9(3) no
C11A C11 C11C 110.9(3) no
O11 C11 C11B 105.3(3) no
C11A C11 C11B 112.1(4) no
C11C C11 C11B 109.8(4) no
C11 C11A H11A 109.5 no
C11 C11A H11B 109.5 no
H11A C11A H11B 109.5 no
C11 C11A H11C 109.5 no
H11A C11A H11C 109.5 no
H11B C11A H11C 109.5 no
C11 C11B H11D 109.5 no
C11 C11B H11E 109.5 no
H11D C11B H11E 109.5 no
C11 C11B H11F 109.5 no
H11D C11B H11F 109.5 no
H11E C11B H11F 109.5 no
C11 C11C H11G 109.5 no
C11 C11C H11H 109.5 no
H11G C11C H11H 109.5 no
C11 C11C H11I 109.5 no
H11G C11C H11I 109.5 no
H11H C11C H11I 109.5 no
O12 C12 C12B 104.2(3) no
O12 C12 C12A 109.8(3) no
C12B C12 C12A 112.4(4) no
O12 C12 C12C 109.1(3) no
C12B C12 C12C 110.7(4) no
C12A C12 C12C 110.4(3) no
C12 C12A H12A 109.5 no
C12 C12A H12B 109.5 no
H12A C12A H12B 109.5 no
C12 C12A H12C 109.5 no
H12A C12A H12C 109.5 no
H12B C12A H12C 109.5 no
C12 C12C H12D 109.5 no
C12 C12C H12E 109.5 no
H12D C12C H12E 109.5 no
C12 C12C H12F 109.5 no
H12D C12C H12F 109.5 no
H12E C12C H12F 109.5 no
C12 C12B H12G 109.5 no
C12 C12B H12H 109.5 no
H12G C12B H12H 109.5 no
C12 C12B H12I 109.5 no
H12G C12B H12I 109.5 no
H12H C12B H12I 109.5 no
O13 C13 C13C 106.1(3) no
O13 C13 C13A 110.7(3) no
C13C C13 C13A 113.7(5) no
O13 C13 C13B 104.0(4) no
C13C C13 C13B 111.0(3) no
C13A C13 C13B 110.9(4) no
C13 C13C H13A 109.5 no
C13 C13C H13B 109.5 no
H13A C13C H13B 109.5 no
C13 C13C H13C 109.5 no
H13A C13C H13C 109.5 no
H13B C13C H13C 109.5 no
C13 C13B H13D 109.5 no
C13 C13B H13E 109.5 no
H13D C13B H13E 109.5 no
C13 C13B H13F 109.5 no
H13D C13B H13F 109.5 no
H13E C13B H13F 109.5 no
C13 C13A H13G 109.5 no
C13 C13A H13H 109.5 no
H13G C13A H13H 109.5 no
C13 C13A H13I 109.5 no
H13G C13A H13I 109.5 no
H13H C13A H13I 109.5 no
O14 C14 C14A 110.8(3) no
O14 C14 C14B 104.7(4) no
C14A C14 C14B 111.3(4) no
O14 C14 C14C 108.2(3) no
C14A C14 C14C 111.3(4) no
C14B C14 C14C 110.3(4) no
C14 C14C H14A 109.5 no
C14 C14C H14B 109.5 no
H14A C14C H14B 109.5 no
C14 C14C H14C 109.5 no
H14A C14C H14C 109.5 no
H14B C14C H14C 109.5 no
C14 C14B H14D 109.5 no
C14 C14B H14E 109.5 no
H14D C14B H14E 109.5 no
C14 C14B H14F 109.5 no
H14D C14B H14F 109.5 no
H14E C14B H14F 109.5 no
C14 C14A H14G 109.5 no
C14 C14A H14H 109.5 no
H14G C14A H14H 109.5 no
C14 C14A H14I 109.5 no
H14G C14A H14I 109.5 no
H14H C14A H14I 109.5 no
O15 C15 C15B 113.3(3) no
O15 C15 C15C 103.4(3) no
C15B C15 C15C 114.1(5) no
O15 C15 C15A 105.9(4) no
C15B C15 C15A 110.8(4) no
C15C C15 C15A 108.8(4) no
C15 C15C H15A 109.5 no
C15 C15C H15B 109.5 no
H15A C15C H15B 109.5 no
C15 C15C H15C 109.5 no
H15A C15C H15C 109.5 no
H15B C15C H15C 109.5 no
C15 C15B H15D 109.5 no
C15 C15B H15E 109.5 no
H15D C15B H15E 109.5 no
C15 C15B H15F 109.5 no
H15D C15B H15F 109.5 no
H15E C15B H15F 109.5 no
C15 C15A H15G 109.5 no
C15 C15A H15H 109.5 no
H15G C15A H15H 109.5 no
C15 C15A H15I 109.5 no
H15G C15A H15I 109.5 no
H15H C15A H15I 109.5 no
O16 C16 C16B 108.5(2) no
O16 C16 C16C 105.9(2) no
C16B C16 C16C 110.9(3) no
O16 C16 C16A 109.8(2) no
C16B C16 C16A 111.4(3) no
C16C C16 C16A 110.2(3) no
C16 C16C H16A 109.5 no
C16 C16C H16B 109.5 no
H16A C16C H16B 109.5 no
C16 C16C H16C 109.5 no
H16A C16C H16C 109.5 no
H16B C16C H16C 109.5 no
C16 C16B H16D 109.5 no
C16 C16B H16E 109.5 no
H16D C16B H16E 109.5 no
C16 C16B H16F 109.5 no
H16D C16B H16F 109.5 no
H16E C16B H16F 109.5 no
C16 C16A H16G 109.5 no
C16 C16A H16H 109.5 no
H16G C16A H16H 109.5 no
C16 C16A H16I 109.5 no
H16G C16A H16I 109.5 no
H16H C16A H16I 109.5 no
O17 C17 C17B 110.1(3) no
O17 C17 C17A 108.4(3) no
C17B C17 C17A 112.2(3) no
O17 C17 C17C 104.5(3) no
C17B C17 C17C 111.5(3) no
C17A C17 C17C 109.8(3) no
C17 C17C H17A 109.5 no
C17 C17C H17B 109.5 no
H17A C17C H17B 109.5 no
C17 C17C H17C 109.5 no
H17A C17C H17C 109.5 no
H17B C17C H17C 109.5 no
C17 C17B H17D 109.5 no
C17 C17B H17E 109.5 no
H17D C17B H17E 109.5 no
C17 C17B H17F 109.5 no
H17D C17B H17F 109.5 no
H17E C17B H17F 109.5 no
C17 C17A H17G 109.5 no
C17 C17A H17H 109.5 no
H17G C17A H17H 109.5 no
C17 C17A H17I 109.5 no
H17G C17A H17I 109.5 no
H17H C17A H17I 109.5 no
O18 C18 C18C 109.6(3) no
O18 C18 C18B 104.1(3) no
C18C C18 C18B 111.9(4) no
O18 C18 C18A 108.4(3) no
C18C C18 C18A 111.0(4) no
C18B C18 C18A 111.6(4) no
C18 C18C H18A 109.5 no
C18 C18C H18B 109.5 no
H18A C18C H18B 109.5 no
C18 C18C H18C 109.5 no
H18A C18C H18C 109.5 no
H18B C18C H18C 109.5 no
C18 C18B H18D 109.5 no
C18 C18B H18E 109.5 no
H18D C18B H18E 109.5 no
C18 C18B H18F 109.5 no
H18D C18B H18F 109.5 no
H18E C18B H18F 109.5 no
C18 C18A H18G 109.5 no
C18 C18A H18H 109.5 no
H18G C18A H18H 109.5 no
C18 C18A H18I 109.5 no
H18G C18A H18I 109.5 no
H18H C18A H18I 109.5 no
O19 C19 C19A 104.7(4) no
O19 C19 C19C 108.2(3) no
C19A C19 C19C 111.6(4) no
O19 C19 C19B 110.2(3) no
C19A C19 C19B 112.6(4) no
C19C C19 C19B 109.4(4) no
C19 C19C H19A 109.5 no
C19 C19C H19B 109.5 no
H19A C19C H19B 109.5 no
C19 C19C H19C 109.5 no
H19A C19C H19C 109.5 no
H19B C19C H19C 109.5 no
C19 C19B H19D 109.5 no
C19 C19B H19E 109.5 no
H19D C19B H19E 109.5 no
C19 C19B H19F 109.5 no
H19D C19B H19F 109.5 no
H19E C19B H19F 109.5 no
C19 C19A H19G 109.5 no
C19 C19A H19H 109.5 no
H19G C19A H19H 109.5 no
C19 C19A H19I 109.5 no
H19G C19A H19I 109.5 no
H19H C19A H19I 109.5 no
O20 C20 C20A 110.4(4) no
O20 C20 C20B 107.9(4) no
C20A C20 C20B 111.7(6) no
O20 C20 C20C 103.0(5) no
C20A C20 C20C 112.5(5) no
C20B C20 C20C 111.0(4) no
C20 C20C H20A 109.5 no
C20 C20C H20B 109.5 no
H20A C20C H20B 109.5 no
C20 C20C H20C 109.5 no
H20A C20C H20C 109.5 no
H20B C20C H20C 109.5 no
C20 C20B H20D 109.5 no
C20 C20B H20E 109.5 no
H20D C20B H20E 109.5 no
C20 C20B H20F 109.5 no
H20D C20B H20F 109.5 no
H20E C20B H20F 109.5 no
C20 C20A H20G 109.5 no
C20 C20A H20H 109.5 no
H20G C20A H20H 109.5 no
C20 C20A H20I 109.5 no
H20G C20A H20I 109.5 no
H20H C20A H20I 109.5 no
C21D C21 O21 97.6(10) no
O21 C21 C21C 108.6(4) no
C21D C21 C21E 130.5(17) no
O21 C21 C21E 108.7(6) no
O21 C21 C21A 110.2(5) no
C21C C21 C21A 112.8(7) no
C21E C21 C21A 139.8(8) no
O21 C21 C21B 111.5(4) no
C21C C21 C21B 108.0(6) no
C21A C21 C21B 105.7(6) no
C21D C21 C21F 107.4(15) no
O21 C21 C21F 100.3(7) no
C21E C21 C21F 108.2(13) no
C21 C21A H21A 109.5 no
C21 C21A H21B 109.5 no
C21 C21A H21C 109.5 no
C21 C21B H21D 109.5 no
C21 C21B H21E 109.5 no
C21 C21B H21F 109.5 no
C21 C21C H21G 109.5 no
C21 C21C H21H 109.5 no
C21 C21C H21I 109.5 no
C21 C21D H21J 109.5 no
C21 C21D H21K 109.5 no
H21J C21D H21K 109.5 no
C21 C21D H21L 109.5 no
H21J C21D H21L 109.5 no
H21K C21D H21L 109.5 no
C21 C21E H21M 109.5 no
C21 C21E H21N 109.5 no
H21M C21E H21N 109.5 no
C21 C21E H21O 109.5 no
H21M C21E H21O 109.5 no
H21N C21E H21O 109.5 no
C21 C21F H21P 109.5 no
C21 C21F H21Q 109.5 no
H21P C21F H21Q 109.5 no
C21 C21F H21R 109.5 no
H21P C21F H21R 109.5 no
H21Q C21F H21R 109.5 no
O22 C22 C22A 110.2(3) no
O22 C22 C22B 105.7(2) no
C22A C22 C22B 110.6(3) no
O22 C22 C22C 106.5(2) no
C22A C22 C22C 112.4(3) no
C22B C22 C22C 111.1(3) no
C22 C22C H22A 109.5 no
C22 C22C H22B 109.5 no
H22A C22C H22B 109.5 no
C22 C22C H22C 109.5 no
H22A C22C H22C 109.5 no
H22B C22C H22C 109.5 no
C22 C22B H22D 109.5 no
C22 C22B H22E 109.5 no
H22D C22B H22E 109.5 no
C22 C22B H22F 109.5 no
H22D C22B H22F 109.5 no
H22E C22B H22F 109.5 no
C22 C22A H22G 109.5 no
C22 C22A H22H 109.5 no
H22G C22A H22H 109.5 no
C22 C22A H22I 109.5 no
H22G C22A H22I 109.5 no
H22H C22A H22I 109.5 no
O23 C23 C23A 105.2(3) no
O23 C23 C23C 109.9(3) no
C23A C23 C23C 111.5(4) no
O23 C23 C23B 107.8(3) no
C23A C23 C23B 111.2(3) no
C23C C23 C23B 110.9(4) no
C23 C23C H23A 109.5 no
C23 C23C H23B 109.5 no
H23A C23C H23B 109.5 no
C23 C23C H23C 109.5 no
H23A C23C H23C 109.5 no
H23B C23C H23C 109.5 no
C23 C23B H23D 109.5 no
C23 C23B H23E 109.5 no
H23D C23B H23E 109.5 no
C23 C23B H23F 109.5 no
H23D C23B H23F 109.5 no
H23E C23B H23F 109.5 no
C23 C23A H23G 109.5 no
C23 C23A H23H 109.5 no
H23G C23A H23H 109.5 no
C23 C23A H23I 109.5 no
H23G C23A H23I 109.5 no
H23H C23A H23I 109.5 no
O24 C24 C24B 108.7(3) no
O24 C24 C24A 109.3(3) no
C24B C24 C24A 112.7(4) no
O24 C24 C24C 104.3(3) no
C24B C24 C24C 111.4(4) no
C24A C24 C24C 110.1(4) no
C24 C24C H24A 109.5 no
C24 C24C H24B 109.5 no
H24A C24C H24B 109.5 no
C24 C24C H24C 109.5 no
H24A C24C H24C 109.5 no
H24B C24C H24C 109.5 no
C24 C24B H24D 109.5 no
C24 C24B H24E 109.5 no
H24D C24B H24E 109.5 no
C24 C24B H24F 109.5 no
H24D C24B H24F 109.5 no
H24E C24B H24F 109.5 no
C24 C24A H24G 109.5 no
C24 C24A H24H 109.5 no
H24G C24A H24H 109.5 no
C24 C24A H24I 109.5 no
H24G C24A H24I 109.5 no
H24H C24A H24I 109.5 no

loop_
_geom_bond_atom_site_label_1
_geom_bond_atom_site_label_2
_geom_bond_site_symmetry_2
_geom_bond_distance
_geom_bond_publ_flag
Ga1 S4 . 2.2234(11) yes
Ga1 S1 . 2.2261(9) yes
Ga1 S3 . 2.3353(8) yes
Ga1 S2 . 2.3363(7) yes
Ga1 Li1 . 3.057(4) no
Ga2 S5 . 2.2280(9) yes
Ga2 S7 . 2.2285(9) yes
Ga2 S8 . 2.3231(10) yes
Ga2 S6 . 2.3302(8) yes
Ga2 Li2 . 3.102(4) no
S1 Si1 . 2.0994(10) yes
S2 Si2 . 2.1065(12) yes
S2 Li1 . 2.534(4) yes
S3 Si3 . 2.1086(11) yes
S3 Li1 . 2.502(4) yes
S4 Si4 . 2.1049(10) yes
S5 Si5 . 2.1016(13) no
S6 Si6 . 2.1053(10) no
S6 Li2 . 2.524(5) no
S7 Si7 . 2.1056(13) no
S8 Si8 . 2.1045(10) no
S8 Li2 . 2.526(4) no
Si1 O3 . 1.589(2) no
Si1 O1 . 1.602(2) no
Si1 O2 . 1.636(3) no
Si2 O4 . 1.602(2) no
Si2 O5 . 1.6077(17) no
Si2 O6 . 1.6549(18) no
Si2 Li1 . 2.815(4) no
Si3 O7 . 1.597(2) no
Si3 O8 . 1.6086(17) no
Si3 O9 . 1.6551(18) no
Si3 Li1 . 2.804(4) no
Si4 O10 . 1.602(2) no
Si4 O12 . 1.607(2) no
Si4 O11 . 1.616(2) no
Si5 O14 . 1.605(2) no
Si5 O15 . 1.613(3) no
Si5 O13 . 1.614(2) no
Si6 O18 . 1.600(2) no
Si6 O17 . 1.612(2) no
Si6 O16 . 1.656(2) no
Si6 Li2 . 2.804(4) no
Si7 O19 . 1.602(2) no
Si7 O20 . 1.612(2) no
Si7 O21 . 1.618(3) no
Si8 O23 . 1.602(2) no
Si8 O24 . 1.605(2) no
Si8 O22 . 1.6550(19) no
Si8 Li2 . 2.801(4) no
O1 C1 . 1.455(4) no
O2 C2 . 1.415(4) no
O4 C4 . 1.453(3) no
O5 C5 . 1.414(4) no
O6 C6 . 1.457(4) no
O6 Li1 . 1.929(5) yes
O7 C7 . 1.462(4) no
O8 C8 . 1.440(3) no
O9 C9 . 1.469(3) no
O9 Li1 . 1.930(5) yes
O10 C10 . 1.431(4) no
O11 C11 . 1.442(3) no
O12 C12 . 1.451(3) no
O13 C13 . 1.457(4) no
O14 C14 . 1.439(4) no
O15 C15 . 1.446(5) no
O16 C16 . 1.477(3) no
O16 Li2 . 1.943(4) yes
O17 C17 . 1.447(4) no
O18 C18 . 1.445(4) no
O19 C19 . 1.449(4) no
O20 C20 . 1.461(6) no
O21 C21 . 1.432(4) no
O22 C22 . 1.474(3) no
O22 Li2 . 1.924(5) yes
O23 C23 . 1.446(4) no
O24 C24 . 1.455(4) no
O3 C3 . 1.437(3) no
C1 C1C . 1.505(5) no
C1 C1B . 1.510(5) no
C1 C1A . 1.515(5) no
C1C H1C1 . 0.9800 no
C1C H1C2 . 0.9800 no
C1C H1C3 . 0.9800 no
C1B H1B1 . 0.9800 no
C1B H1B2 . 0.9800 no
C1B H1B3 . 0.9800 no
C1A H1A1 . 0.9800 no
C1A H1A2 . 0.9800 no
C1A H1A3 . 0.9800 no
C2 C2C . 1.458(5) no
C2 C2A . 1.499(7) no
C2 C2B . 1.573(6) no
C2C H2C1 . 0.9800 no
C2C H2C2 . 0.9800 no
C2C H2C3 . 0.9800 no
C2B H2B1 . 0.9800 no
C2B H2B2 . 0.9800 no
C2B H2B3 . 0.9800 no
C2A H2A1 . 0.9800 no
C2A H2A2 . 0.9800 no
C2A H2A3 . 0.9800 no
C3 C3B . 1.507(6) no
C3 C3A . 1.518(6) no
C3 C3C . 1.529(5) no
C3C H3C1 . 0.9800 no
C3C H3C2 . 0.9800 no
C3C H3C3 . 0.9800 no
C3B H3B1 . 0.9800 no
C3B H3B2 . 0.9800 no
C3B H3B3 . 0.9800 no
C3A H3A1 . 0.9800 no
C3A H3A2 . 0.9800 no
C3A H3A3 . 0.9800 no
C4 C4B . 1.508(5) no
C4 C4A . 1.515(5) no
C4 C4C . 1.521(4) no
C4C H4C1 . 0.9800 no
C4C H4C2 . 0.9800 no
C4C H4C3 . 0.9800 no
C4B H4B1 . 0.9800 no
C4B H4B2 . 0.9800 no
C4B H4B3 . 0.9800 no
C4A H4A1 . 0.9800 no
C4A H4A2 . 0.9800 no
C4A H4A3 . 0.9800 no
C5 C5F . 1.369(10) no
C5 C5A . 1.399(7) no
C5 C5B . 1.556(7) no
C5 C5C . 1.562(7) no
C5 C5E . 1.613(11) no
C5 C5D . 1.689(14) no
C5A H5A1 . 0.9800 no
C5A H5A2 . 0.9800 no
C5A H5A3 . 0.9800 no
C5B H5B1 . 0.9800 no
C5B H5B2 . 0.9800 no
C5B H5B3 . 0.9800 no
C5C H5C1 . 0.9800 no
C5C H5C2 . 0.9800 no
C5C H5C3 . 0.9800 no
C5D H5D1 . 0.9800 no
C5D H5D2 . 0.9800 no
C5D H5D3 . 0.9800 no
C5E H5E1 . 0.9800 no
C5E H5E2 . 0.9800 no
C5E H5E3 . 0.9800 no
C5F H5F1 . 0.9800 no
C5F H5F2 . 0.9800 no
C5F H5F3 . 0.9800 no
C6 C6B . 1.468(6) no
C6 C6C . 1.505(5) no
C6 C6A . 1.572(6) no
C6C H6C1 . 0.9800 no
C6C H6C2 . 0.9800 no
C6C H6C3 . 0.9800 no
C6B H6B1 . 0.9800 no
C6B H6B2 . 0.9800 no
C6B H6B3 . 0.9800 no
C6A H6A1 . 0.9800 no
C6A H6A2 . 0.9800 no
C6A H6A3 . 0.9800 no
C7 C7B . 1.507(6) no
C7 C7A . 1.507(5) no
C7 C7C . 1.535(5) no
C7C H7C1 . 0.9800 no
C7C H7C2 . 0.9800 no
C7C H7C3 . 0.9800 no
C7B H7B1 . 0.9800 no
C7B H7B2 . 0.9800 no
C7B H7B3 . 0.9800 no
C7A H7A1 . 0.9800 no
C7A H7A2 . 0.9800 no
C7A H7A3 . 0.9800 no
C8 C8A . 1.513(5) no
C8 C8C . 1.516(5) no
C8 C8B . 1.516(5) no
C8C H8C1 . 0.9800 no
C8C H8C2 . 0.9800 no
C8C H8C3 . 0.9800 no
C8B H8B1 . 0.9800 no
C8B H8B2 . 0.9800 no
C8B H8B3 . 0.9800 no
C8A H8A1 . 0.9800 no
C8A H8A2 . 0.9800 no
C8A H8A3 . 0.9800 no
C9 C9A . 1.505(5) no
C9 C9C . 1.508(4) no
C9 C9B . 1.524(5) no
C9C H9C1 . 0.9800 no
C9C H9C2 . 0.9800 no
C9C H9C3 . 0.9800 no
C9B H9B1 . 0.9800 no
C9B H9B2 . 0.9800 no
C9B H9B3 . 0.9800 no
C9A H9A1 . 0.9800 no
C9A H9A2 . 0.9800 no
C9A H9A3 . 0.9800 no
C10 C10E . 1.42(3) no
C10 C10C . 1.430(12) no
C10 C10D . 1.513(15) no
C10 C10B . 1.523(14) no
C10 C10A . 1.553(10) no
C10 C10F . 1.686(19) no
C10A H10A . 0.9800 no
C10A H10B . 0.9800 no
C10A H10C . 0.9800 no
C10B H10D . 0.9800 no
C10B H10E . 0.9800 no
C10B H10F . 0.9800 no
C10C H10G . 0.9800 no
C10C H10H . 0.9800 no
C10C H10I . 0.9800 no
C10D H10J . 0.9800 no
C10D H10K . 0.9800 no
C10D H10L . 0.9800 no
C10E H10M . 0.9800 no
C10E H10N . 0.9800 no
C10E H10O . 0.9800 no
C10F H10P . 0.9800 no
C10F H10Q . 0.9800 no
C10F H10R . 0.9800 no
C11 C11A . 1.496(5) no
C11 C11C . 1.508(5) no
C11 C11B . 1.514(5) no
C11A H11A . 0.9800 no
C11A H11B . 0.9800 no
C11A H11C . 0.9800 no
C11B H11D . 0.9800 no
C11B H11E . 0.9800 no
C11B H11F . 0.9800 no
C11C H11G . 0.9800 no
C11C H11H . 0.9800 no
C11C H11I . 0.9800 no
C12 C12B . 1.501(6) no
C12 C12A . 1.521(5) no
C12 C12C . 1.524(6) no
C12A H12A . 0.9800 no
C12A H12B . 0.9800 no
C12A H12C . 0.9800 no
C12C H12D . 0.9800 no
C12C H12E . 0.9800 no
C12C H12F . 0.9800 no
C12B H12G . 0.9800 no
C12B H12H . 0.9800 no
C12B H12I . 0.9800 no
C13 C13C . 1.499(6) no
C13 C13A . 1.509(6) no
C13 C13B . 1.530(5) no
C13C H13A . 0.9800 no
C13C H13B . 0.9800 no
C13C H13C . 0.9800 no
C13B H13D . 0.9800 no
C13B H13E . 0.9800 no
C13B H13F . 0.9800 no
C13A H13G . 0.9800 no
C13A H13H . 0.9800 no
C13A H13I . 0.9800 no
C14 C14A . 1.508(6) no
C14 C14B . 1.524(6) no
C14 C14C . 1.536(6) no
C14C H14A . 0.9800 no
C14C H14B . 0.9800 no
C14C H14C . 0.9800 no
C14B H14D . 0.9800 no
C14B H14E . 0.9800 no
C14B H14F . 0.9800 no
C14A H14G . 0.9800 no
C14A H14H . 0.9800 no
C14A H14I . 0.9800 no
C15 C15B . 1.485(7) no
C15 C15C . 1.521(6) no
C15 C15A . 1.529(6) no
C15C H15A . 0.9800 no
C15C H15B . 0.9800 no
C15C H15C . 0.9800 no
C15B H15D . 0.9800 no
C15B H15E . 0.9800 no
C15B H15F . 0.9800 no
C15A H15G . 0.9800 no
C15A H15H . 0.9800 no
C15A H15I . 0.9800 no
C16 C16B . 1.498(5) no
C16 C16C . 1.506(5) no
C16 C16A . 1.518(4) no
C16C H16A . 0.9800 no
C16C H16B . 0.9800 no
C16C H16C . 0.9800 no
C16B H16D . 0.9800 no
C16B H16E . 0.9800 no
C16B H16F . 0.9800 no
C16A H16G . 0.9800 no
C16A H16H . 0.9800 no
C16A H16I . 0.9800 no
C17 C17B . 1.502(5) no
C17 C17A . 1.526(4) no
C17 C17C . 1.538(4) no
C17C H17A . 0.9800 no
C17C H17B . 0.9800 no
C17C H17C . 0.9800 no
C17B H17D . 0.9800 no
C17B H17E . 0.9800 no
C17B H17F . 0.9800 no
C17A H17G . 0.9800 no
C17A H17H . 0.9800 no
C17A H17I . 0.9800 no
C18 C18C . 1.496(6) no
C18 C18B . 1.529(7) no
C18 C18A . 1.536(5) no
C18C H18A . 0.9800 no
C18C H18B . 0.9800 no
C18C H18C . 0.9800 no
C18B H18D . 0.9800 no
C18B H18E . 0.9800 no
C18B H18F . 0.9800 no
C18A H18G . 0.9800 no
C18A H18H . 0.9800 no
C18A H18I . 0.9800 no
C19 C19A . 1.502(6) no
C19 C19C . 1.505(6) no
C19 C19B . 1.525(5) no
C19C H19A . 0.9800 no
C19C H19B . 0.9800 no
C19C H19C . 0.9800 no
C19B H19D . 0.9800 no
C19B H19E . 0.9800 no
C19B H19F . 0.9800 no
C19A H19G . 0.9800 no
C19A H19H . 0.9800 no
C19A H19I . 0.9800 no
C20 C20A . 1.503(7) no
C20 C20B . 1.521(7) no
C20 C20C . 1.542(7) no
C20C H20A . 0.9800 no
C20C H20B . 0.9800 no
C20C H20C . 0.9800 no
C20B H20D . 0.9800 no
C20B H20E . 0.9800 no
C20B H20F . 0.9800 no
C20A H20G . 0.9800 no
C20A H20H . 0.9800 no
C20A H20I . 0.9800 no
C21 C21D . 1.42(2) no
C21 C21C . 1.484(8) no
C21 C21E . 1.49(2) no
C21 C21A . 1.495(11) no
C21 C21B . 1.591(8) no
C21 C21F . 1.65(3) no
C21A H21A . 0.9800 no
C21A H21B . 0.9800 no
C21A H21C . 0.9800 no
C21B H21D . 0.9800 no
C21B H21E . 0.9800 no
C21B H21F . 0.9800 no
C21C H21G . 0.9800 no
C21C H21H . 0.9800 no
C21C H21I . 0.9800 no
C21D H21J . 0.9800 no
C21D H21K . 0.9800 no
C21D H21L . 0.9800 no
C21E H21M . 0.9800 no
C21E H21N . 0.9800 no
C21E H21O . 0.9800 no
C21F H21P . 0.9800 no
C21F H21Q . 0.9800 no
C21F H21R . 0.9800 no
C22 C22A . 1.509(5) no
C22 C22B . 1.515(4) no
C22 C22C . 1.527(5) no
C22C H22A . 0.9800 no
C22C H22B . 0.9800 no
C22C H22C . 0.9800 no
C22B H22D . 0.9800 no
C22B H22E . 0.9800 no
C22B H22F . 0.9800 no
C22A H22G . 0.9800 no
C22A H22H . 0.9800 no
C22A H22I . 0.9800 no
C23 C23A . 1.505(5) no
C23 C23C . 1.522(6) no
C23 C23B . 1.523(5) no
C23C H23A . 0.9800 no
C23C H23B . 0.9800 no
C23C H23C . 0.9800 no
C23B H23D . 0.9800 no
C23B H23E . 0.9800 no
C23B H23F . 0.9800 no
C23A H23G . 0.9800 no
C23A H23H . 0.9800 no
C23A H23I . 0.9800 no
C24 C24B . 1.500(5) no
C24 C24A . 1.504(6) no
C24 C24C . 1.525(6) no
C24C H24A . 0.9800 no
C24C H24B . 0.9800 no
C24C H24C . 0.9800 no
C24B H24D . 0.9800 no
C24B H24E . 0.9800 no
C24B H24F . 0.9800 no
C24A H24G . 0.9800 no
C24A H24H . 0.9800 no
C24A H24I . 0.9800 no
